data_1571291
loop_
_publ_author_name
'Li, Liang-Jun'
'Mu, Wen-Lei'
'Tian, Yi-Qi'
'Yu, Wei-Dong'
'Li, Lan-Yan'
'Yan, Jun'
'Liu, Chao'

_publ_section_title
;
 Ag<sup>1+</sup> incorporation <i>via</i> a Zr<sup>4+</sup>-anchored
 metalloligand: fine-tuning catalytic Ag sites in Zr/Ag bimetallic
 clusters for enhanced eCO<sub>2</sub>RR-to-CO activity.
;
_journal_issue 20
_journal_name_full 'Chemical science'
_journal_page_first 7643
_journal_page_last 7650
_journal_paper_doi 10.1039/d3sc07005k
_journal_volume 15
_journal_year 2024
_chemical_formula_moiety '2(C45 H52 Na O6 S4 Zr), 2(C2 H3 N)'
_chemical_formula_sum 'C94 H110 N2 Na2 O12 S8 Zr2'
_chemical_formula_weight 1944.73
_space_group_crystal_system triclinic
_space_group_IT_number 2
_space_group_name_Hall '-P 1'
_space_group_name_H-M_alt 'P -1'
_atom_sites_solution_hydrogens mixed
_atom_sites_solution_primary dual
_audit_creation_date 2023-04-19
_audit_creation_method
;
Olex2 1.5
(compiled 2023.03.06 svn.rbb2c1857 for OlexSys, GUI svn.r6748)
;
_audit_update_record
;
2023-08-25 deposited with the CCDC.	2024-03-25 downloaded from the CCDC.
;
_cell_angle_alpha 65.104(3)
_cell_angle_beta 85.720(3)
_cell_angle_gamma 69.053(3)
_cell_formula_units_Z 2
_cell_length_a 15.2188(5)
_cell_length_b 19.6877(7)
_cell_length_c 20.5242(6)
_cell_measurement_reflns_used 24304
_cell_measurement_temperature 293(2)
_cell_measurement_theta_max 75.3040
_cell_measurement_theta_min 2.6940
_cell_volume 5188.5(3)
_computing_cell_refinement 'CrysAlisPro 1.171.40.68a (Rigaku OD, 2019)'
_computing_data_collection 'CrysAlisPro 1.171.40.68a (Rigaku OD, 2019)'
_computing_data_reduction 'CrysAlisPro 1.171.40.68a (Rigaku OD, 2019)'
_computing_molecular_graphics 'Olex2 1.5 (Dolomanov et al., 2009)'
_computing_publication_material 'Olex2 1.5 (Dolomanov et al., 2009)'
_computing_structure_refinement 'SHELXL 2018/3 (Sheldrick, 2015)'
_computing_structure_solution 'SHELXT  (Sheldrick, 2015)'
_diffrn_ambient_temperature 293(2)
_diffrn_detector 'Image Plate'
_diffrn_detector_area_resol_mean 10.0000
_diffrn_detector_type 'Rigaku IP'
_diffrn_measured_fraction_theta_full 0.992
_diffrn_measured_fraction_theta_max 0.950
_diffrn_measurement_details
;
List of Runs (angles in degrees, time in seconds):

  # Type    Start    End  Width  t~exp~   \w     \q     \k     \f   Frames
#--------------------------------------------------------------------------
  1  \w    -42.00  21.00   0.50    0.28    --  -47.32  60.00 -76.00  126
  2  \w    -18.00   9.00   0.50    0.28    --  -47.32  19.00-150.00   54
  3  \w    -24.00  20.00   0.50    0.28    --  -47.32  19.00 -90.00   88
  4  \w    -42.00  18.00   0.50    0.28    --  -47.32  37.00  30.00  120
  5  \w    -51.00 -15.00   0.50    1.12    --  -86.25  45.00  90.00   72
  6  \w    -43.00 -17.00   0.50    1.12    --  -86.25  45.00 120.00   52
  7  \w    -39.00 -14.00   0.50    1.12    --  -86.25  45.00 150.00   50
  8  \w    -71.00 -31.00   0.50    1.12    --  -86.25  61.00 -30.00   80
  9  \w    -66.00 -40.00   0.50    1.12    --  -86.25  60.00 -76.00   52
 10  \w   -118.00 -31.00   0.50    0.28    --  -47.32 -60.00 144.00  174
 11  \w   -119.00 -77.00   0.50    0.28    --  -47.32-125.00  90.00   84
 12  \w   -154.00-112.00   0.50    1.12    --  -86.25 -60.00 144.00   84
 13  \w    -12.00  18.00   0.50    0.28    --   47.32 -57.00 -90.00   60
 14  \w     32.00  60.00   0.50    0.28    --   47.32 -57.00 -90.00   56
 15  \w     36.00  85.00   0.50    0.28    --   47.32-125.00-180.00   98
 16  \w     60.00 112.00   0.50    1.12    --  104.28-125.00-180.00  104
 17  \w     67.00 105.00   0.50    1.12    --  104.28 -94.00 -90.00   76
 18  \w     56.00 102.00   0.50    1.12    --  104.28-125.00   0.00   92
 19  \w     47.00 117.00   0.50    1.12    --  104.28-125.00  30.00  140
 20  \w     93.00 125.00   0.50    1.12    --  104.28-135.00 130.96   64
 21  \w     66.00 117.00   0.50    1.12    --  104.28-125.00  90.00  102
 22  \w     34.00  69.00   0.50    1.12    --  104.28 -60.00 144.00   70
 23  \w     46.00  71.00   0.50    1.12    --  104.28 -77.00 150.00   50
 24  \w     39.00  89.00   0.50    1.12    --  104.28-135.00 130.96  100
 25  \w     34.00  62.00   0.50    1.12    --  104.28 -77.00  30.00   56
 26  \w     33.00  70.00   0.50    1.12    --  104.28 -61.00  60.00   74
 27  \w     40.00  70.00   0.50    1.12    --  104.28 -61.00 -30.00   60
 28  \w     33.00  70.00   0.50    1.12    --  104.28 -61.00 -60.00   74
 29  \w     37.00 117.00   0.50    1.12    --  104.28-125.00 -60.00  160
 30  \w     35.00 116.00   0.50    1.12    --  104.28-125.00-120.00  162
 31  \w     32.00 102.00   0.50    1.12    --  104.28-125.00  60.00  140
 32  \w     34.00  99.00   0.50    1.12    --  104.28-125.00 150.00  130
 33  \w     -2.00  57.00   0.50    0.28    --   47.32 -60.00 144.00  118
 34  \w    138.00 176.00   0.50    1.12    --  104.28  45.00 150.00   76
 35  \w     93.00 163.00   0.50    1.12    --  104.28 125.00   0.00  140
 36  \w    140.00 166.00   0.50    1.12    --  104.28  60.00 -76.00   52
 37  \w    131.00 175.00   0.50    1.12    --  104.28  45.00 -60.00   88
 38  \w    115.00 164.00   0.50    1.12    --  104.28  30.00-120.00   98
 39  \w    147.00 172.00   0.50    1.12    --  104.28  61.00-180.00   50
 40  \w     95.00 121.00   0.50    1.12    --  104.28  60.00 -76.00   52
 41  \w     93.00 176.00   0.50    1.12    --  104.28  30.00 -30.00  166
 42  \w     93.00 169.00   0.50    1.12    --  104.28 125.00 -30.00  152
 43  \w    102.00 128.00   0.50    1.12    --  104.28 125.00-150.00   52
 44  \w     92.00 117.00   0.50    1.12    --  104.28  61.00-180.00   50
 45  \w     93.00 158.00   0.50    1.12    --  104.28  30.00 -90.00  130
 46  \w     94.00 126.00   0.50    1.12    --  104.28  45.00 150.00   64
 47  \w     38.00  63.00   0.50    0.28    --   47.32  60.00 -76.00   50
;
_diffrn_measurement_device 'four-circle diffractometer'
_diffrn_measurement_device_type 'Rigaku R-AXIS SPIDER IP'
_diffrn_measurement_method '\w scans'
_diffrn_orient_matrix_type 'CrysAlisPro convention (1999,Acta A55,543-557)'
_diffrn_orient_matrix_UB_11 -0.0826599000
_diffrn_orient_matrix_UB_12 -0.0040347000
_diffrn_orient_matrix_UB_13 0.0478117000
_diffrn_orient_matrix_UB_21 0.0441809000
_diffrn_orient_matrix_UB_22 -0.0923719000
_diffrn_orient_matrix_UB_23 0.0344952000
_diffrn_orient_matrix_UB_31 0.0553081000
_diffrn_orient_matrix_UB_32 0.0021536000
_diffrn_orient_matrix_UB_33 0.0585416000
_diffrn_radiation_monochromator graphite
_diffrn_radiation_probe x-ray
_diffrn_radiation_type 'Cu K\a'
_diffrn_radiation_wavelength 1.54184
_diffrn_reflns_av_R_equivalents 0.0558
_diffrn_reflns_av_unetI/netI 0.0471
_diffrn_reflns_Laue_measured_fraction_full 0.992
_diffrn_reflns_Laue_measured_fraction_max 0.950
_diffrn_reflns_limit_h_max 19
_diffrn_reflns_limit_h_min -18
_diffrn_reflns_limit_k_max 24
_diffrn_reflns_limit_k_min -24
_diffrn_reflns_limit_l_max 25
_diffrn_reflns_limit_l_min -19
_diffrn_reflns_number 71680
_diffrn_reflns_point_group_measured_fraction_full 0.992
_diffrn_reflns_point_group_measured_fraction_max 0.950
_diffrn_reflns_theta_full 67.684
_diffrn_reflns_theta_max 76.697
_diffrn_reflns_theta_min 2.713
_diffrn_source 'sealed X-ray tube'
_diffrn_source_target Mo
_diffrn_source_type 'PhotonJet (Cu) X-ray Source'
_exptl_absorpt_coefficient_mu 3.668
_exptl_absorpt_correction_T_max 1.00000
_exptl_absorpt_correction_T_min 0.37330
_exptl_absorpt_correction_type multi-scan
_exptl_absorpt_process_details
;
CrysAlisPro 1.171.40.68a (Rigaku Oxford Diffraction, 2019)
Empirical absorption correction using spherical harmonics,
 implemented in SCALE3 ABSPACK scaling algorithm.
;
_exptl_crystal_colour 'clear whiteish colourless'
_exptl_crystal_colour_lustre clear
_exptl_crystal_colour_modifier whiteish
_exptl_crystal_colour_primary colourless
_exptl_crystal_density_diffrn 1.245
_exptl_crystal_description block
_exptl_crystal_F_000 2028
_exptl_crystal_size_max 0.5
_exptl_crystal_size_mid 0.5
_exptl_crystal_size_min 0.5
_refine_diff_density_max 0.708
_refine_diff_density_min -1.247
_refine_diff_density_rms 0.069
_refine_ls_extinction_method none
_refine_ls_goodness_of_fit_ref 1.013
_refine_ls_hydrogen_treatment constr
_refine_ls_matrix_type full
_refine_ls_number_parameters 1326
_refine_ls_number_reflns 20759
_refine_ls_number_restraints 336
_refine_ls_restrained_S_all 1.044
_refine_ls_R_factor_all 0.0633
_refine_ls_R_factor_gt 0.0502
_refine_ls_shift/su_max 0.002
_refine_ls_shift/su_mean 0.000
_refine_ls_structure_factor_coef Fsqd
_refine_ls_weighting_details 'w=1/[\s^2^(Fo^2^)+(0.0642P)^2^+5.9407P] where P=(Fo^2^+2Fc^2^)/3'
_refine_ls_weighting_scheme calc
_refine_ls_wR_factor_gt 0.1260
_refine_ls_wR_factor_ref 0.1372
_reflns_Friedel_coverage 0.000
_reflns_number_gt 17034
_reflns_number_total 20759
_reflns_threshold_expression 'I > 2\s(I)'
_cod_data_source_file d3sc07005k2.cif
_cod_data_source_block Zr2Na2
_cod_depositor_comments 'Adding full bibliography for 1571291--1571294.cif.'
_cod_database_code 1571291
_shelx_shelxl_version_number 2018/3
_shelx_space_group_comment
;
The symmetry employed for this shelxl refinement is uniquely defined
by the following loop, which should always be used as a source of
symmetry information in preference to the above space-group names.
They are only intended as comments.
;
_shelx_estimated_absorpt_t_max 0.261
_shelx_estimated_absorpt_t_min 0.261
_reflns_odcompleteness_completeness 99.45
_reflns_odcompleteness_iscentric 1
_reflns_odcompleteness_theta 66.49
_olex2_refinement_description
;
1. Fixed Uiso
 At 1.2 times of:
  All C(H) groups, All C(H,H) groups
 At 1.5 times of:
  All C(H,H,H) groups
2. Restrained distances
 C63-C70
 2.2 with sigma of 0.01
 C67-C66
 1.45 with sigma of 0.01
 C62-C55
 2.2 with sigma of 0.01
 C025-C74 \\sim C025-C75
 with sigma of 0.02
 C025-C64 \\sim C025-C76
 with sigma of 0.02
 C025-C60 \\sim C025-C73
 with sigma of 0.02
 C02G-C80 \\sim C02G-C79
 with sigma of 0.02
 C02G-C77 \\sim C02G-C40
 with sigma of 0.02
 C02G-C52 \\sim C02G-C51
 with sigma of 0.02
 C61-C78 \\sim C61-C62
 with sigma of 0.02
 C61-C54 \\sim C61-C56
 with sigma of 0.02
 C61-C65 \\sim C61-C55
 with sigma of 0.02
 C021-C57 \\sim C021-C25A
 with sigma of 0.02
 C021-C59 \\sim C021-C27A
 with sigma of 0.02
 C021-C58 \\sim C021-C26A
 with sigma of 0.02
 C72-C71 \\sim C72-C63
 with sigma of 0.02
 C72-C53 \\sim C72-C68
 with sigma of 0.02
 C72-C69 \\sim C72-C70
 with sigma of 0.02
 C89-C81 \\sim C89-C87
 with sigma of 0.02
 C89-C83 \\sim C89-C82
 with sigma of 0.02
 C89-C88 \\sim C89-C86
 with sigma of 0.02
 C7-C4 \\sim C7-C3
 with sigma of 0.02
 C7-C6 \\sim C7-C5
 with sigma of 0.02
 C7-C2 \\sim C7-C1
 with sigma of 0.02
3. Uiso/Uaniso restraints and constraints
C61 \\sim C62: within 2A with sigma of 0.01 and sigma for terminal atoms of
0.02 within 2A
C66 \\sim C67 \\sim N3: within 2A with sigma of 0.01 and sigma for terminal
atoms of 0.02 within 2A
C1 \\sim C2 \\sim C3 \\sim C4 \\sim C5 \\sim C6 \\sim C7: within 2A with sigma
of 0.01 and sigma for terminal atoms of 0.02 within 2A
Uanis(C40) \\sim Ueq, Uanis(C77) \\sim Ueq, Uanis(C79) \\sim Ueq, Uanis(C80)
\\sim Ueq, Uanis(C51) \\sim Ueq, Uanis(C52) \\sim Ueq, Uanis(C60) \\sim Ueq,
Uanis(C73) \\sim Ueq, Uanis(C74) \\sim Ueq, Uanis(C75) \\sim Ueq, Uanis(C64)
\\sim Ueq, Uanis(C76) \\sim Ueq, Uanis(C62) \\sim Ueq, Uanis(C54) \\sim Ueq,
Uanis(C56) \\sim Ueq, Uanis(C65) \\sim Ueq, Uanis(C55) \\sim Ueq, Uanis(C78)
\\sim Ueq, Uanis(C25A) \\sim Ueq, Uanis(C26A) \\sim Ueq, Uanis(C57) \\sim Ueq,
Uanis(C63) \\sim Ueq, Uanis(C53) \\sim Ueq, Uanis(C68) \\sim Ueq, Uanis(C69)
\\sim Ueq, Uanis(C70) \\sim Ueq, Uanis(C71) \\sim Ueq, Uanis(C72) \\sim Ueq,
Uanis(C4) \\sim Ueq, Uanis(C2) \\sim Ueq, Uanis(C6) \\sim Ueq, Uanis(C81) \\sim
Ueq, Uanis(C88) \\sim Ueq, Uanis(C83) \\sim Ueq, Uanis(C58) \\sim Ueq,
Uanis(C86) \\sim Ueq, Uanis(C82) \\sim Ueq, Uanis(C87) \\sim Ueq: with sigma of
0.01 and sigma for terminal atoms of 0.02
4. Rigid body (RIGU) restrains
 C4, C6, C2
 with sigma for 1-2 distances of 0.004 and sigma for 1-3 distances of 0.004
 C3, C5, C1
 with sigma for 1-2 distances of 0.004 and sigma for 1-3 distances of 0.004
5. Others
 Sof(C73)=Sof(H73A)=Sof(H73B)=Sof(H73C)=Sof(C75)=Sof(H75A)=Sof(H75B)=Sof(H75C)=
 Sof(C76)=Sof(H76A)=Sof(H76B)=Sof(H76C)=1-FVAR(1)
 Sof(C74)=Sof(H74A)=Sof(H74B)=Sof(H74C)=Sof(C64)=Sof(H64A)=Sof(H64B)=Sof(H64C)=
 Sof(C60)=Sof(H60A)=Sof(H60B)=Sof(H60C)=FVAR(1)
 Sof(C40)=Sof(H40A)=Sof(H40B)=Sof(H40C)=Sof(C51)=Sof(H51A)=Sof(H51B)=Sof(H51C)=
 Sof(C79)=Sof(H79A)=Sof(H79B)=Sof(H79C)=1-FVAR(2)
 Sof(C52)=Sof(H52A)=Sof(H52B)=Sof(H52C)=Sof(C77)=Sof(H77A)=Sof(H77B)=Sof(H77C)=
 Sof(C80)=Sof(H80A)=Sof(H80B)=Sof(H80C)=FVAR(2)
 Sof(C56)=Sof(H56A)=Sof(H56B)=Sof(H56C)=Sof(C55)=Sof(H55A)=Sof(H55B)=Sof(H55C)=
 Sof(C62)=Sof(H62A)=Sof(H62B)=Sof(H62C)=1-FVAR(3)
 Sof(C78)=Sof(H78A)=Sof(H78B)=Sof(H78C)=Sof(C65)=Sof(H65A)=Sof(H65B)=Sof(H65C)=
 Sof(C54)=Sof(H54A)=Sof(H54B)=Sof(H54C)=FVAR(3)
 Sof(C25A)=Sof(H25A)=Sof(H25B)=Sof(H25C)=Sof(C26A)=Sof(H26A)=Sof(H26B)=
 Sof(H26C)=Sof(C27A)=Sof(H27A)=Sof(H27B)=Sof(H27C)=1-FVAR(4)
 Sof(C58)=Sof(H58A)=Sof(H58B)=Sof(H58C)=Sof(C57)=Sof(H57A)=Sof(H57B)=Sof(H57C)=
 Sof(C59)=Sof(H59A)=Sof(H59B)=Sof(H59C)=FVAR(4)
 Sof(C63)=Sof(H63A)=Sof(H63B)=Sof(H63C)=Sof(C70)=Sof(H70A)=Sof(H70B)=Sof(H70C)=
 Sof(C68)=Sof(H68A)=Sof(H68B)=Sof(H68C)=1-FVAR(5)
 Sof(C53)=Sof(H53A)=Sof(H53B)=Sof(H53C)=Sof(C69)=Sof(H69A)=Sof(H69B)=Sof(H69C)=
 Sof(C71)=Sof(H71A)=Sof(H71B)=Sof(H71C)=FVAR(5)
 Sof(C86)=Sof(H86A)=Sof(H86B)=Sof(H86C)=Sof(C82)=Sof(H82A)=Sof(H82B)=Sof(H82C)=
 Sof(C87)=Sof(H87A)=Sof(H87B)=Sof(H87C)=1-FVAR(6)
 Sof(C81)=Sof(H81A)=Sof(H81B)=Sof(H81C)=Sof(C83)=Sof(H83A)=Sof(H83B)=Sof(H83C)=
 Sof(C88)=Sof(H88A)=Sof(H88B)=Sof(H88C)=FVAR(6)
 Sof(C5)=Sof(H5A)=Sof(H5B)=Sof(H5C)=Sof(C3)=Sof(H3A)=Sof(H3B)=Sof(H3C)=Sof(C1)=
 Sof(H1A)=Sof(H1B)=Sof(H1C)=1-FVAR(7)
 Sof(C4)=Sof(H4A)=Sof(H4B)=Sof(H4C)=Sof(C6)=Sof(H6A)=Sof(H6B)=Sof(H6C)=Sof(C2)=
 Sof(H2A)=Sof(H2B)=Sof(H2C)=FVAR(7)
6.a Riding coordinates:
 C82(H82A,H82B,H82C), C87(H87A,H87B,H87C)
6.b Secondary CH2 refined with riding coordinates:
 C11(H11A,H11B), C48(H48A,H48B)
6.c Aromatic/amide H refined with riding coordinates:
 C44(H44), C24(H24), C42(H42), C21(H21), C34(H34), C28(H28), C01N(H01N),
 C01O(H01O), C36(H36), C01W(H01W), C01X(H01X), C27(H27), C020(H020), C19(H19),
 C024(H024), C17(H17)
6.d Idealised Me refined as rotating group:
 C9(H9A,H9B,H9C), C13(H13A,H13B,H13C), C4(H4A,H4B,H4C), C38(H38A,H38B,H38C),
 C37(H37A,H37B,H37C), C47(H47A,H47B,H47C), C8(H8A,H8B,H8C), C6(H6A,H6B,H6C),
 C02N(H02A,H02B,H02C), C78(H78A,H78B,H78C), C81(H81A,H81B,H81C), C2(H2A,H2B,
 H2C), C83(H83A,H83B,H83C), C88(H88A,H88B,H88C), C74(H74A,H74B,H74C), C64(H64A,
 H64B,H64C), C52(H52A,H52B,H52C), C77(H77A,H77B,H77C), C65(H65A,H65B,H65C),
 C54(H54A,H54B,H54C), C60(H60A,H60B,H60C), C80(H80A,H80B,H80C), C73(H73A,H73B,
 H73C), C75(H75A,H75B,H75C), C76(H76A,H76B,H76C), C40(H40A,H40B,H40C), C51(H51A,
 H51B,H51C), C79(H79A,H79B,H79C), C56(H56A,H56B,H56C), C55(H55A,H55B,H55C),
 C62(H62A,H62B,H62C), C58(H58A,H58B,H58C), C57(H57A,H57B,H57C), C59(H59A,H59B,
 H59C), C25A(H25A,H25B,H25C), C26A(H26A,H26B,H26C), C27A(H27A,H27B,H27C),
 C53(H53A,H53B,H53C), C69(H69A,H69B,H69C), C71(H71A,H71B,H71C), C63(H63A,H63B,
 H63C), C70(H70A,H70B,H70C), C68(H68A,H68B,H68C), C66(H66A,H66B,H66C), C86(H86A,
 H86B,H86C), C84(H84A,H84B,H84C), C5(H5A,H5B,H5C), C3(H3A,H3B,H3C), C1(H1A,H1B,
 H1C)
;
_smtbx_masks_void_probe_radius 1.2
_smtbx_masks_void_truncation_radius 1.2
_olex2_submission_special_instructions 'No special instructions were received'
_oxdiff_exptl_absorpt_empirical_details
;
Empirical correction (ABSPACK) includes:
- Absorption correction using spherical harmonics
- Frame scaling
;
_oxdiff_exptl_absorpt_empirical_full_max 2.240
_oxdiff_exptl_absorpt_empirical_full_min 0.341

loop_
_space_group_symop_operation_xyz
'x, y, z'
'-x, -y, -z'

loop_
_atom_site_label
_atom_site_type_symbol
_atom_site_fract_x
_atom_site_fract_y
_atom_site_fract_z
_atom_site_U_iso_or_equiv
_atom_site_adp_type
_atom_site_occupancy
_atom_site_site_symmetry_order
_atom_site_calc_flag
_atom_site_refinement_flags_posn
_atom_site_refinement_flags_adp
_atom_site_refinement_flags_occupancy
_atom_site_disorder_assembly
_atom_site_disorder_group
Zr01 Zr 0.66669(2) 0.46008(2) 0.92841(2) 0.04045(8) Uani 1 1 d . . . . .
Zr02 Zr 0.08384(2) 0.35535(2) 0.62732(2) 0.04415(8) Uani 1 1 d . . . . .
S003 S 0.71485(6) 0.59369(5) 0.82831(4) 0.04681(17) Uani 1 1 d . . . . .
S004 S 0.18592(6) 0.36828(5) 0.73173(4) 0.04820(18) Uani 1 1 d . . . . .
S005 S -0.16031(6) 0.61485(5) 0.63178(4) 0.04681(17) Uani 1 1 d . . . . .
S006 S 0.27078(6) 0.51525(6) 0.45333(4) 0.05049(19) Uani 1 1 d . . . . .
S007 S 0.23856(6) 0.70872(5) 1.03540(5) 0.05236(19) Uani 1 1 d . . . . .
S008 S 0.62496(7) 0.61140(6) 1.08710(5) 0.0525(2) Uani 1 1 d . . . . .
S009 S 0.33527(6) 0.64603(5) 0.79678(4) 0.05191(19) Uani 1 1 d . . . . .
S00A S -0.05496(7) 0.78368(5) 0.36695(4) 0.0549(2) Uani 1 1 d . . . . .
Na0B Na -0.11989(10) 0.52823(8) 0.54967(6) 0.0504(3) Uani 1 1 d . . . . .
Na0C Na 0.41899(9) 0.50997(8) 0.91885(7) 0.0491(3) Uani 1 1 d . . . . .
O00D O 0.32674(17) 0.60728(13) 0.95806(11) 0.0498(5) Uani 1 1 d . . . . .
O00E O 0.00282(17) 0.46050(14) 0.64331(11) 0.0474(5) Uani 1 1 d . . . . .
O00F O 0.65518(16) 0.54020(13) 0.97618(11) 0.0459(5) Uani 1 1 d . . . . .
O00G O 0.70617(16) 0.44523(14) 0.83103(11) 0.0460(5) Uani 1 1 d . . . . .
O00H O 0.54134(16) 0.55622(13) 0.86708(11) 0.0459(5) Uani 1 1 d . . . . .
O00I O 0.43573(16) 0.59354(13) 1.06788(12) 0.0473(5) Uani 1 1 d . . . . .
O00J O 0.16577(17) 0.42660(14) 0.57337(11) 0.0481(5) Uani 1 1 d . . . . .
O00K O 0.05967(17) 0.61261(14) 0.40780(12) 0.0493(5) Uani 1 1 d . . . . .
O00L O 0.81750(16) 0.42657(14) 0.94396(12) 0.0496(5) Uani 1 1 d . . . . .
O00M O -0.10419(18) 0.64989(14) 0.47573(11) 0.0494(5) Uani 1 1 d . . . . .
O52 O 0.21568(19) 0.25573(16) 0.66360(14) 0.0618(6) Uani 1 1 d . . . . .
O51 O 0.0523(2) 0.28816(16) 0.73390(12) 0.0608(6) Uani 1 1 d . . . . .
C45 C 0.0960(2) 0.4533(2) 0.73606(16) 0.0460(7) Uani 1 1 d . . . . .
C00Q C 0.6720(2) 0.60759(18) 0.95449(17) 0.0433(7) Uani 1 1 d . . . . .
C46 C 0.0147(2) 0.4903(2) 0.68794(15) 0.0427(7) Uani 1 1 d . . . . .
C41 C -0.0537(2) 0.5596(2) 0.69095(16) 0.0448(7) Uani 1 1 d . . . . .
C00T C 0.2819(2) 0.68305(19) 0.91404(17) 0.0475(7) Uani 1 1 d . . . . .
C44 C 0.1091(2) 0.4816(2) 0.78484(17) 0.0497(8) Uani 1 1 d . . . . .
H44 H 0.164172 0.454678 0.815736 0.060 Uiso 1 1 calc R U . . .
C43 C 0.0417(3) 0.5493(2) 0.78840(18) 0.0530(8) Uani 1 1 d . . . . .
C00W C 0.6626(2) 0.6484(2) 0.99864(18) 0.0489(7) Uani 1 1 d . . . . .
C20 C 0.3830(3) 0.4673(3) 0.6480(2) 0.0566(9) Uani 1 1 d . . . . .
C30 C 0.1108(3) 0.6552(2) 0.40604(17) 0.0486(7) Uani 1 1 d . . . . .
C00Z C 0.2783(3) 0.7117(2) 0.83872(18) 0.0532(8) Uani 1 1 d . . . . .
C24 C 0.3621(3) 0.4920(2) 0.57486(19) 0.0547(8) Uani 1 1 d . . . . .
H24 H 0.398300 0.517361 0.542048 0.066 Uiso 1 1 calc R U . . .
C011 C 0.7014(2) 0.64265(19) 0.88590(18) 0.0460(7) Uani 1 1 d . . . . .
C42 C -0.0397(3) 0.5865(2) 0.74058(18) 0.0510(8) Uani 1 1 d . . . . .
H42 H -0.086847 0.631399 0.742177 0.061 Uiso 1 1 calc R U . . .
C013 C 0.5070(3) 0.6816(2) 1.07462(19) 0.0526(8) Uani 1 1 d . . . . .
C32 C -0.1092(2) 0.7050(2) 0.49813(17) 0.0476(7) Uani 1 1 d . . . . .
C015 C 0.4281(3) 0.6635(2) 1.06477(17) 0.0480(7) Uani 1 1 d . . . . .
C29 C 0.0696(3) 0.7384(2) 0.38494(18) 0.0549(8) Uani 1 1 d . . . . .
C26 C 0.2094(3) 0.6206(2) 0.42405(18) 0.0522(8) Uani 1 1 d . . . . .
C21 C 0.3288(2) 0.4277(2) 0.69488(18) 0.0549(8) Uani 1 1 d . . . . .
H21 H 0.341302 0.408893 0.744305 0.066 Uiso 1 1 calc R U . . .
C14 C 0.6029(3) 0.6470(2) 0.77720(18) 0.0522(8) Uani 1 1 d . . . . .
C15 C 0.5273(2) 0.6217(2) 0.80653(16) 0.0470(7) Uani 1 1 d . . . . .
C33 C -0.1352(2) 0.6994(2) 0.56772(18) 0.0484(7) Uani 1 1 d . . . . .
C11 C 0.8724(3) 0.4073(2) 0.84022(18) 0.0519(8) Uani 1 1 d . . . . .
H11A H 0.900539 0.444437 0.807129 0.062 Uiso 1 1 calc R U . . .
H11B H 0.911537 0.354574 0.843596 0.062 Uiso 1 1 calc R U . . .
C34 C -0.1433(3) 0.7608(2) 0.5870(2) 0.0557(8) Uani 1 1 d . . . . .
H34 H -0.162405 0.756108 0.632317 0.067 Uiso 1 1 calc R U . . .
C12 C 0.8846(2) 0.4054(2) 0.90734(19) 0.0518(8) Uani 1 1 d . . . . .
C01F C 0.2335(3) 0.7406(2) 0.94074(19) 0.0535(8) Uani 1 1 d . . . . .
C22 C 0.2567(2) 0.4154(2) 0.66982(17) 0.0481(7) Uani 1 1 d . . . . .
C01H C -0.0901(3) 0.7741(2) 0.45388(18) 0.0522(8) Uani 1 1 d . . . . .
C25 C 0.2896(2) 0.4805(2) 0.54864(17) 0.0497(7) Uani 1 1 d . . . . .
C23 C 0.2341(2) 0.4408(2) 0.59581(17) 0.0474(7) Uani 1 1 d . . . . .
C01K C 0.3392(3) 0.7259(2) 1.05235(19) 0.0527(8) Uani 1 1 d . . . . .
C7 C 0.4641(3) 0.4797(3) 0.6759(2) 0.0688(11) Uani 1 1 d D U . . .
C28 C 0.1227(3) 0.7848(3) 0.3786(2) 0.0666(10) Uani 1 1 d . . . . .
H28 H 0.092299 0.839869 0.363599 0.080 Uiso 1 1 calc R U . . .
C01N C 0.6843(3) 0.7172(2) 0.9745(2) 0.0621(10) Uani 1 1 d . . . . .
H01N H 0.680068 0.741195 1.005664 0.075 Uiso 1 1 calc R U . . .
C01O C 0.7202(3) 0.7126(2) 0.8626(2) 0.0560(8) Uani 1 1 d . . . . .
H01O H 0.738874 0.733711 0.816351 0.067 Uiso 1 1 calc R U . . .
C16 C 0.4386(3) 0.6696(2) 0.76656(18) 0.0527(8) Uani 1 1 d . . . . .
C01Q C 0.4057(4) 0.8135(3) 1.0662(3) 0.0823(14) Uani 1 1 d . . . . .
C39 C 0.0547(3) 0.5845(3) 0.8396(2) 0.0651(10) Uani 1 1 d . . . . .
C36 C -0.0972(3) 0.8339(2) 0.4749(2) 0.0607(9) Uani 1 1 d . . . . .
H36 H -0.083448 0.878356 0.443146 0.073 Uiso 1 1 calc R U . . .
C35 C -0.1243(3) 0.8289(2) 0.5423(2) 0.0622(9) Uani 1 1 d . . . . .
C01U C 0.7120(3) 0.7520(2) 0.9062(2) 0.0643(10) Uani 1 1 d . . . . .
C10 C 0.7863(3) 0.4264(2) 0.80580(17) 0.0498(8) Uani 1 1 d . . . . .
C01W C 0.4939(3) 0.7540(3) 1.0767(2) 0.0693(11) Uani 1 1 d . . . . .
H01W H 0.546761 0.763160 1.085545 0.083 Uiso 1 1 calc R U . . .
C01X C 0.3292(3) 0.7972(2) 1.0539(2) 0.0688(11) Uani 1 1 d . . . . .
H01X H 0.268957 0.835799 1.046412 0.083 Uiso 1 1 calc R U . . .
C31 C 0.2193(4) 0.7516(3) 0.3940(3) 0.0722(11) Uani 1 1 d . . . . .
C27 C 0.2613(3) 0.6689(3) 0.4173(2) 0.0640(10) Uani 1 1 d . . . . .
H27 H 0.326330 0.644844 0.428746 0.077 Uiso 1 1 calc R U . . .
C020 C 0.1825(3) 0.8200(2) 0.8959(2) 0.0708(11) Uani 1 1 d . . . . .
H020 H 0.151623 0.855714 0.915932 0.085 Uiso 1 1 calc R U . . .
C021 C -0.1354(4) 0.8967(3) 0.5648(3) 0.0836(14) Uani 1 1 d D . . . .
C9 C 0.7840(3) 0.4248(3) 0.7334(2) 0.0718(12) Uani 1 1 d . . . . .
H9A H 0.766285 0.380979 0.737904 0.108 Uiso 1 1 calc R U . . .
H9B H 0.845448 0.418039 0.715916 0.108 Uiso 1 1 calc R U . . .
H9C H 0.738831 0.474414 0.700063 0.108 Uiso 1 1 calc R U . . .
C19 C 0.5927(3) 0.7118(3) 0.7120(2) 0.0686(11) Uani 1 1 d . . . . .
H19 H 0.644747 0.725932 0.694651 0.082 Uiso 1 1 calc R U . . .
C024 C 0.2255(3) 0.7919(2) 0.7942(2) 0.0680(11) Uani 1 1 d . . . . .
H024 H 0.223076 0.808616 0.744482 0.082 Uiso 1 1 calc R U . . .
C025 C 0.7330(4) 0.8296(3) 0.8812(3) 0.0864(15) Uani 1 1 d D . . . .
C50 C 0.1000(4) 0.2213(3) 0.7845(2) 0.0756(13) Uani 1 1 d . . . . .
C13 C 0.9825(3) 0.3726(3) 0.9429(3) 0.0808(13) Uani 1 1 d . . . . .
H13A H 0.993218 0.321135 0.982493 0.121 Uiso 1 1 calc R U . . .
H13B H 0.989396 0.408750 0.960361 0.121 Uiso 1 1 calc R U . . .
H13C H 1.027675 0.366794 0.908511 0.121 Uiso 1 1 calc R U . . .
C49 C 0.2457(4) 0.1931(3) 0.7223(3) 0.0771(13) Uani 1 1 d . . . . .
C17 C 0.4300(3) 0.7344(3) 0.7008(2) 0.0746(12) Uani 1 1 d . . . . .
H17 H 0.370926 0.764307 0.675012 0.090 Uiso 1 1 calc R U . . .
C89 C 0.2783(5) 0.8046(4) 0.3832(4) 0.0977(17) Uani 1 1 d D . . . .
C02B C 0.1769(4) 0.8471(2) 0.8212(2) 0.0783(13) Uani 1 1 d . . . . .
C48 C 0.1918(5) 0.1752(3) 0.7813(3) 0.0889(16) Uani 1 1 d . . . . .
H48A H 0.191054 0.122517 0.791979 0.107 Uiso 1 1 calc R U . . .
H48B H 0.228355 0.168690 0.821663 0.107 Uiso 1 1 calc R U . . .
C4 C 0.4264(8) 0.5118(8) 0.7321(6) 0.079(3) Uani 0.624(14) 1 d D U P A 1
H4A H 0.476842 0.516213 0.753613 0.118 Uiso 0.624(14) 1 calc R U P A 1
H4B H 0.400983 0.475810 0.768632 0.118 Uiso 0.624(14) 1 calc R U P A 1
H4C H 0.377682 0.563798 0.709348 0.118 Uiso 0.624(14) 1 calc R U P A 1
C38 C 0.1386(4) 0.5300(4) 0.8937(4) 0.125(3) Uani 1 1 d . . . . .
H38A H 0.131279 0.479512 0.922166 0.187 Uiso 1 1 calc R U . . .
H38B H 0.143502 0.554164 0.924659 0.187 Uiso 1 1 calc R U . . .
H38C H 0.194845 0.521313 0.869067 0.187 Uiso 1 1 calc R U . . .
C18 C 0.5062(3) 0.7560(3) 0.6721(2) 0.0816(14) Uani 1 1 d . . . . .
C02G C 0.3929(5) 0.8927(4) 1.0707(5) 0.119(2) Uani 1 1 d D . . . .
C37 C -0.0333(4) 0.6000(5) 0.8796(3) 0.117(2) Uani 1 1 d . . . . .
H37A H -0.087831 0.633267 0.845410 0.175 Uiso 1 1 calc R U . . .
H37B H -0.027725 0.626726 0.908041 0.175 Uiso 1 1 calc R U . . .
H37C H -0.039849 0.549876 0.910585 0.175 Uiso 1 1 calc R U . . .
C47 C 0.0489(6) 0.1928(4) 0.8508(3) 0.129(3) Uani 1 1 d . . . . .
H47A H 0.041343 0.225621 0.876154 0.193 Uiso 1 1 calc R U . . .
H47B H 0.084968 0.137969 0.881734 0.193 Uiso 1 1 calc R U . . .
H47C H -0.012100 0.196763 0.836666 0.193 Uiso 1 1 calc R U . . .
C61 C 0.1174(6) 0.9343(3) 0.7705(3) 0.124(3) Uani 1 1 d D U . . .
C72 C 0.4982(5) 0.8251(5) 0.5971(4) 0.129(3) Uani 1 1 d D U . . .
C8 C 0.3459(5) 0.1384(4) 0.7250(4) 0.132(3) Uani 1 1 d . . . . .
H8A H 0.374344 0.111254 0.773742 0.198 Uiso 1 1 calc R U . . .
H8B H 0.381359 0.169551 0.694635 0.198 Uiso 1 1 calc R U . . .
H8C H 0.345716 0.099528 0.708464 0.198 Uiso 1 1 calc R U . . .
C6 C 0.5062(9) 0.5330(9) 0.6196(7) 0.095(3) Uani 0.624(14) 1 d D U P A 1
H6A H 0.458321 0.585006 0.594759 0.143 Uiso 0.624(14) 1 calc R U P A 1
H6B H 0.531790 0.510500 0.585858 0.143 Uiso 0.624(14) 1 calc R U P A 1
H6C H 0.555604 0.537957 0.641644 0.143 Uiso 0.624(14) 1 calc R U P A 1
C02N C 0.0646(6) 0.6648(4) 0.7953(4) 0.131(3) Uani 1 1 d . . . . .
H02A H 0.122740 0.656759 0.772708 0.197 Uiso 1 1 calc R U . . .
H02B H 0.065013 0.690311 0.826058 0.197 Uiso 1 1 calc R U . . .
H02C H 0.012521 0.698242 0.758879 0.197 Uiso 1 1 calc R U . . .
C78 C 0.133(2) 0.9893(16) 0.8059(17) 0.142(10) Uani 0.395(15) 1 d D U P B 1
H78A H 0.100486 1.044986 0.774847 0.213 Uiso 0.395(15) 1 calc R U P B 1
H78B H 0.198995 0.978866 0.811583 0.213 Uiso 0.395(15) 1 calc R U P B 1
H78C H 0.107854 0.976739 0.852113 0.213 Uiso 0.395(15) 1 calc R U P B 1
C81 C 0.3753(8) 0.7547(7) 0.4228(12) 0.149(6) Uani 0.75(2) 1 d D U P C 1
H81A H 0.369507 0.728954 0.473536 0.223 Uiso 0.75(2) 1 calc R U P C 1
H81B H 0.410886 0.788754 0.414807 0.223 Uiso 0.75(2) 1 calc R U P C 1
H81C H 0.407373 0.714713 0.405450 0.223 Uiso 0.75(2) 1 calc R U P C 1
C2 C 0.5437(7) 0.3940(7) 0.7202(7) 0.103(3) Uani 0.624(14) 1 d D U P A 1
H2A H 0.573218 0.370745 0.687663 0.154 Uiso 0.624(14) 1 calc R U P A 1
H2B H 0.515464 0.359469 0.755514 0.154 Uiso 0.624(14) 1 calc R U P A 1
H2C H 0.590359 0.400358 0.743852 0.154 Uiso 0.624(14) 1 calc R U P A 1
C83 C 0.2298(9) 0.8686(8) 0.4086(9) 0.126(5) Uani 0.75(2) 1 d D U P C 1
H83A H 0.165500 0.896273 0.387716 0.189 Uiso 0.75(2) 1 calc R U P C 1
H83B H 0.261868 0.906061 0.394125 0.189 Uiso 0.75(2) 1 calc R U P C 1
H83C H 0.230748 0.844661 0.460191 0.189 Uiso 0.75(2) 1 calc R U P C 1
C88 C 0.2847(14) 0.8430(12) 0.3011(6) 0.165(7) Uani 0.75(2) 1 d D U P C 1
H88A H 0.322874 0.802310 0.286107 0.248 Uiso 0.75(2) 1 calc R U P C 1
H88B H 0.312840 0.882822 0.289454 0.248 Uiso 0.75(2) 1 calc R U P C 1
H88C H 0.222512 0.867776 0.276629 0.248 Uiso 0.75(2) 1 calc R U P C 1
C74 C 0.6417(9) 0.8959(6) 0.8829(10) 0.118(5) Uani 0.553(13) 1 d D U P D 1
H74A H 0.593787 0.905608 0.848809 0.177 Uiso 0.553(13) 1 calc R U P D 1
H74B H 0.653871 0.944286 0.870481 0.177 Uiso 0.553(13) 1 calc R U P D 1
H74C H 0.620628 0.879110 0.930402 0.177 Uiso 0.553(13) 1 calc R U P D 1
C64 C 0.7590(14) 0.8582(8) 0.8035(7) 0.124(6) Uani 0.553(13) 1 d D U P D 1
H64A H 0.812033 0.816311 0.798680 0.186 Uiso 0.553(13) 1 calc R U P D 1
H64B H 0.775107 0.904808 0.790972 0.186 Uiso 0.553(13) 1 calc R U P D 1
H64C H 0.706155 0.871496 0.771785 0.186 Uiso 0.553(13) 1 calc R U P D 1
C52 C 0.3248(15) 0.9031(11) 1.1259(11) 0.168(7) Uani 0.622(14) 1 d D U P E 1
H52A H 0.355371 0.866858 1.173390 0.251 Uiso 0.622(14) 1 calc R U P E 1
H52B H 0.270869 0.891726 1.118663 0.251 Uiso 0.622(14) 1 calc R U P E 1
H52C H 0.304602 0.957335 1.120739 0.251 Uiso 0.622(14) 1 calc R U P E 1
C77 C 0.4860(10) 0.8981(8) 1.0857(12) 0.150(6) Uani 0.622(14) 1 d D U P E 1
H77A H 0.473951 0.947842 1.088867 0.225 Uiso 0.622(14) 1 calc R U P E 1
H77B H 0.525275 0.895693 1.047280 0.225 Uiso 0.622(14) 1 calc R U P E 1
H77C H 0.517517 0.854092 1.130397 0.225 Uiso 0.622(14) 1 calc R U P E 1
C65 C 0.0117(12) 0.9426(14) 0.7829(14) 0.167(10) Uani 0.395(15) 1 d D U P B 1
H65A H -0.002099 0.944057 0.828756 0.250 Uiso 0.395(15) 1 calc R U P B 1
H65B H 0.001641 0.897446 0.782083 0.250 Uiso 0.395(15) 1 calc R U P B 1
H65C H -0.029150 0.991199 0.745314 0.250 Uiso 0.395(15) 1 calc R U P B 1
C54 C 0.1209(19) 0.9534(11) 0.6964(7) 0.126(8) Uani 0.395(15) 1 d D U P B 1
H54A H 0.070913 1.003415 0.669619 0.188 Uiso 0.395(15) 1 calc R U P B 1
H54B H 0.113553 0.911748 0.687202 0.188 Uiso 0.395(15) 1 calc R U P B 1
H54C H 0.180680 0.958157 0.681911 0.188 Uiso 0.395(15) 1 calc R U P B 1
C60 C 0.8097(14) 0.8162(11) 0.9328(10) 0.155(8) Uani 0.553(13) 1 d D U P D 1
H60A H 0.793937 0.793067 0.981444 0.232 Uiso 0.553(13) 1 calc R U P D 1
H60B H 0.815214 0.866656 0.922975 0.232 Uiso 0.553(13) 1 calc R U P D 1
H60C H 0.868719 0.780487 0.926770 0.232 Uiso 0.553(13) 1 calc R U P D 1
C80 C 0.3537(14) 0.9622(6) 0.9953(8) 0.166(7) Uani 0.622(14) 1 d D U P E 1
H80A H 0.292566 0.964863 0.982818 0.249 Uiso 0.622(14) 1 calc R U P E 1
H80B H 0.395817 0.952853 0.960246 0.249 Uiso 0.622(14) 1 calc R U P E 1
H80C H 0.348212 1.011897 0.996132 0.249 Uiso 0.622(14) 1 calc R U P E 1
C73 C 0.7378(19) 0.8517(12) 0.9431(10) 0.139(7) Uani 0.447(13) 1 d D U P D 2
H73A H 0.675954 0.867707 0.959038 0.209 Uiso 0.447(13) 1 calc R U P D 2
H73B H 0.760642 0.895202 0.927116 0.209 Uiso 0.447(13) 1 calc R U P D 2
H73C H 0.779947 0.806043 0.982313 0.209 Uiso 0.447(13) 1 calc R U P D 2
C75 C 0.6672(16) 0.8934(10) 0.8173(12) 0.162(9) Uani 0.447(13) 1 d D U P D 2
H75A H 0.666144 0.872631 0.782746 0.243 Uiso 0.447(13) 1 calc R U P D 2
H75B H 0.688056 0.938100 0.795853 0.243 Uiso 0.447(13) 1 calc R U P D 2
H75C H 0.604830 0.910738 0.832095 0.243 Uiso 0.447(13) 1 calc R U P D 2
C76 C 0.8350(10) 0.8144(9) 0.8574(11) 0.111(6) Uani 0.447(13) 1 d D U P D 2
H76A H 0.879410 0.774456 0.897938 0.167 Uiso 0.447(13) 1 calc R U P D 2
H76B H 0.847275 0.863425 0.839231 0.167 Uiso 0.447(13) 1 calc R U P D 2
H76C H 0.841289 0.795909 0.820178 0.167 Uiso 0.447(13) 1 calc R U P D 2
C40 C 0.440(2) 0.8655(12) 1.1491(12) 0.153(10) Uani 0.378(14) 1 d D U P E 2
H40A H 0.422419 0.911124 1.160231 0.229 Uiso 0.378(14) 1 calc R U P E 2
H40B H 0.507776 0.843927 1.149586 0.229 Uiso 0.378(14) 1 calc R U P E 2
H40C H 0.419029 0.825293 1.184333 0.229 Uiso 0.378(14) 1 calc R U P E 2
C51 C 0.2907(11) 0.9428(12) 1.0696(17) 0.120(7) Uani 0.378(14) 1 d D U P E 2
H51A H 0.260840 0.910384 1.105681 0.180 Uiso 0.378(14) 1 calc R U P E 2
H51B H 0.258874 0.962888 1.023001 0.180 Uiso 0.378(14) 1 calc R U P E 2
H51C H 0.287568 0.987069 1.079615 0.180 Uiso 0.378(14) 1 calc R U P E 2
C79 C 0.449(2) 0.9347(15) 1.0176(18) 0.164(11) Uani 0.378(14) 1 d D U P E 2
H79A H 0.447529 0.980366 1.024785 0.247 Uiso 0.378(14) 1 calc R U P E 2
H79B H 0.423586 0.952294 0.969532 0.247 Uiso 0.378(14) 1 calc R U P E 2
H79C H 0.513752 0.898615 1.024333 0.247 Uiso 0.378(14) 1 calc R U P E 2
C56 C 0.0547(13) 0.9403(10) 0.7199(10) 0.162(7) Uani 0.605(15) 1 d D U P B 2
H56A H 0.005126 0.922821 0.744119 0.244 Uiso 0.605(15) 1 calc R U P B 2
H56B H 0.088121 0.907168 0.695996 0.244 Uiso 0.605(15) 1 calc R U P B 2
H56C H 0.028035 0.995152 0.685048 0.244 Uiso 0.605(15) 1 calc R U P B 2
C55 C 0.0870(12) 0.9907(9) 0.8020(8) 0.126(6) Uani 0.605(15) 1 d D U P B 2
H55A H 0.141168 0.992149 0.821782 0.189 Uiso 0.605(15) 1 calc R U P B 2
H55B H 0.047396 0.974618 0.839622 0.189 Uiso 0.605(15) 1 calc R U P B 2
H55C H 0.052140 1.043085 0.765645 0.189 Uiso 0.605(15) 1 calc R U P B 2
C62 C 0.1932(11) 0.9717(7) 0.7229(8) 0.156(6) Uani 0.605(15) 1 d D U P B 2
H62A H 0.159997 1.024179 0.686025 0.234 Uiso 0.605(15) 1 calc R U P B 2
H62B H 0.230208 0.937403 0.700927 0.234 Uiso 0.605(15) 1 calc R U P B 2
H62C H 0.234052 0.975390 0.753681 0.234 Uiso 0.605(15) 1 calc R U P B 2
C58 C -0.1244(13) 0.9693(7) 0.5067(7) 0.116(5) Uani 0.563(13) 1 d D U P F 1
H58A H -0.059520 0.957344 0.496211 0.175 Uiso 0.563(13) 1 calc R U P F 1
H58B H -0.143103 1.011749 0.522260 0.175 Uiso 0.563(13) 1 calc R U P F 1
H58C H -0.163413 0.985807 0.464184 0.175 Uiso 0.563(13) 1 calc R U P F 1
C57 C -0.0716(15) 0.8625(10) 0.6340(10) 0.155(8) Uani 0.563(13) 1 d D U P F 1
H57A H -0.075247 0.811725 0.666638 0.233 Uiso 0.563(13) 1 calc R U P F 1
H57B H -0.091966 0.899112 0.656308 0.233 Uiso 0.563(13) 1 calc R U P F 1
H57C H -0.007499 0.855266 0.622481 0.233 Uiso 0.563(13) 1 calc R U P F 1
C59 C -0.2389(11) 0.9258(8) 0.5870(10) 0.139(7) Uani 0.563(13) 1 d D . P F 1
H59A H -0.283495 0.944166 0.547048 0.208 Uiso 0.563(13) 1 calc R U P F 1
H59B H -0.247500 0.968884 0.600271 0.208 Uiso 0.563(13) 1 calc R U P F 1
H59C H -0.248713 0.881983 0.627230 0.208 Uiso 0.563(13) 1 calc R U P F 1
C25A C -0.0381(13) 0.9085(14) 0.5568(13) 0.132(7) Uani 0.437(13) 1 d D U P F 2
H25A H 0.008738 0.861722 0.591817 0.198 Uiso 0.437(13) 1 calc R U P F 2
H25B H -0.043855 0.954626 0.564557 0.198 Uiso 0.437(13) 1 calc R U P F 2
H25C H -0.019514 0.916247 0.509221 0.198 Uiso 0.437(13) 1 calc R U P F 2
C26A C -0.2102(17) 0.9700(8) 0.5133(11) 0.144(8) Uani 0.437(13) 1 d D U P F 2
H26A H -0.190316 0.984060 0.465409 0.215 Uiso 0.437(13) 1 calc R U P F 2
H26B H -0.220822 1.013473 0.526540 0.215 Uiso 0.437(13) 1 calc R U P F 2
H26C H -0.267608 0.959798 0.514871 0.215 Uiso 0.437(13) 1 calc R U P F 2
C27A C -0.1509(18) 0.8750(9) 0.6420(7) 0.113(7) Uani 0.437(13) 1 d D . P F 2
H27A H -0.208426 0.864222 0.651494 0.169 Uiso 0.437(13) 1 calc R U P F 2
H27B H -0.155528 0.918777 0.653224 0.169 Uiso 0.437(13) 1 calc R U P F 2
H27C H -0.098929 0.828111 0.671224 0.169 Uiso 0.437(13) 1 calc R U P F 2
C53 C 0.4173(14) 0.8392(12) 0.5476(7) 0.116(6) Uani 0.466(16) 1 d D U P G 1
H53A H 0.412765 0.883752 0.502127 0.174 Uiso 0.466(16) 1 calc R U P G 1
H53B H 0.359084 0.850706 0.569520 0.174 Uiso 0.466(16) 1 calc R U P G 1
H53C H 0.429097 0.791943 0.539895 0.174 Uiso 0.466(16) 1 calc R U P G 1
C69 C 0.5821(11) 0.8420(14) 0.5736(10) 0.150(9) Uani 0.466(16) 1 d D U P G 1
H69A H 0.630888 0.794520 0.574243 0.225 Uiso 0.466(16) 1 calc R U P G 1
H69B H 0.602550 0.858975 0.605435 0.225 Uiso 0.466(16) 1 calc R U P G 1
H69C H 0.569099 0.883933 0.525528 0.225 Uiso 0.466(16) 1 calc R U P G 1
C71 C 0.449(2) 0.8968(14) 0.6178(14) 0.220(13) Uani 0.466(16) 1 d D U P G 1
H71A H 0.431984 0.946395 0.574996 0.330 Uiso 0.466(16) 1 calc R U P G 1
H71B H 0.490797 0.896703 0.650366 0.330 Uiso 0.466(16) 1 calc R U P G 1
H71C H 0.392534 0.891544 0.640580 0.330 Uiso 0.466(16) 1 calc R U P G 1
C63 C 0.4003(11) 0.8777(11) 0.5683(10) 0.146(8) Uani 0.534(16) 1 d D U P G 2
H63A H 0.399377 0.915172 0.519466 0.219 Uiso 0.534(16) 1 calc R U P G 2
H63B H 0.372970 0.906508 0.597158 0.219 Uiso 0.534(16) 1 calc R U P G 2
H63C H 0.364425 0.845855 0.569506 0.219 Uiso 0.534(16) 1 calc R U P G 2
C70 C 0.5333(15) 0.8821(10) 0.6023(11) 0.172(9) Uani 0.534(16) 1 d D U P G 2
H70A H 0.524598 0.926142 0.555780 0.258 Uiso 0.534(16) 1 calc R U P G 2
H70B H 0.599264 0.856177 0.618672 0.258 Uiso 0.534(16) 1 calc R U P G 2
H70C H 0.499215 0.901690 0.635916 0.258 Uiso 0.534(16) 1 calc R U P G 2
C68 C 0.5557(15) 0.7832(12) 0.5468(7) 0.180(9) Uani 0.534(16) 1 d D U P G 2
H68A H 0.525732 0.749683 0.542477 0.270 Uiso 0.534(16) 1 calc R U P G 2
H68B H 0.619353 0.751132 0.567971 0.270 Uiso 0.534(16) 1 calc R U P G 2
H68C H 0.556204 0.823793 0.499874 0.270 Uiso 0.534(16) 1 calc R U P G 2
C66 C 0.4503(5) 0.7921(4) 0.8659(4) 0.126(2) Uani 1 1 d D U . . .
H66A H 0.401091 0.779488 0.852461 0.189 Uiso 1 1 calc R U . . .
H66B H 0.465703 0.763807 0.917149 0.189 Uiso 1 1 calc R U . . .
H66C H 0.505333 0.776352 0.841878 0.189 Uiso 1 1 calc R U . . .
C67 C 0.4195(11) 0.8749(6) 0.8458(10) 0.249(6) Uani 1 1 d D U . . .
N3 N 0.3841(13) 0.9379(8) 0.8391(12) 0.374(8) Uani 1 1 d . U . . .
C86 C 0.232(3) 0.8889(16) 0.321(2) 0.134(14) Uani 0.25(2) 1 d D U P C 2
H86A H 0.213432 0.883780 0.280360 0.201 Uiso 0.25(2) 1 calc R U P C 2
H86B H 0.276994 0.915618 0.307791 0.201 Uiso 0.25(2) 1 calc R U P C 2
H86C H 0.177885 0.919616 0.336863 0.201 Uiso 0.25(2) 1 calc R U P C 2
C82 C 0.268(4) 0.825(3) 0.448(2) 0.154(16) Uani 0.25(2) 1 d D U P C 2
H82A H 0.204619 0.834441 0.461627 0.232 Uiso 0.25(2) 1 d R U P C 2
H82B H 0.283379 0.871561 0.435767 0.232 Uiso 0.25(2) 1 d R U P C 2
H82C H 0.311039 0.780071 0.487067 0.232 Uiso 0.25(2) 1 d R U P C 2
C87 C 0.3781(15) 0.7683(19) 0.372(3) 0.117(11) Uani 0.25(2) 1 d D U P C 2
H87A H 0.408614 0.719452 0.414230 0.175 Uiso 0.25(2) 1 d R U P C 2
H87B H 0.409384 0.805362 0.364800 0.175 Uiso 0.25(2) 1 d R U P C 2
H87C H 0.381374 0.756992 0.331040 0.175 Uiso 0.25(2) 1 d R U P C 2
C84 C 0.1357(6) 0.6540(5) 0.5980(4) 0.133(3) Uani 1 1 d . . . . .
H84A H 0.140383 0.655988 0.550325 0.199 Uiso 1 1 calc R U . . .
H84B H 0.070499 0.669044 0.607726 0.199 Uiso 1 1 calc R U . . .
H84C H 0.170252 0.600483 0.632591 0.199 Uiso 1 1 calc R U . . .
C85 C 0.1739(9) 0.7081(9) 0.6027(5) 0.177(5) Uani 1 1 d . . . . .
N1 N 0.2000(11) 0.7554(10) 0.6077(7) 0.283(8) Uani 1 1 d . . . . .
C5 C 0.4705(17) 0.5608(12) 0.6232(12) 0.097(6) Uani 0.376(14) 1 d D U P A 2
H5A H 0.526731 0.565102 0.636567 0.146 Uiso 0.376(14) 1 calc R U P A 2
H5B H 0.416186 0.603669 0.625070 0.146 Uiso 0.376(14) 1 calc R U P A 2
H5C H 0.472584 0.564051 0.575151 0.146 Uiso 0.376(14) 1 calc R U P A 2
C3 C 0.4619(13) 0.4733(15) 0.7502(8) 0.084(4) Uani 0.376(14) 1 d D U P A 2
H3A H 0.511054 0.488427 0.760025 0.126 Uiso 0.376(14) 1 calc R U P A 2
H3B H 0.471512 0.418909 0.783557 0.126 Uiso 0.376(14) 1 calc R U P A 2
H3C H 0.401722 0.508287 0.755417 0.126 Uiso 0.376(14) 1 calc R U P A 2
C1 C 0.5557(9) 0.4160(12) 0.6682(13) 0.101(4) Uani 0.376(14) 1 d D U P A 2
H1A H 0.562050 0.427711 0.618126 0.151 Uiso 0.376(14) 1 calc R U P A 2
H1B H 0.552044 0.363568 0.693232 0.151 Uiso 0.376(14) 1 calc R U P A 2
H1C H 0.609490 0.417309 0.688626 0.151 Uiso 0.376(14) 1 calc R U P A 2

loop_
_atom_site_aniso_label
_atom_site_aniso_U_11
_atom_site_aniso_U_22
_atom_site_aniso_U_33
_atom_site_aniso_U_23
_atom_site_aniso_U_13
_atom_site_aniso_U_12
Zr01 0.05134(15) 0.03934(14) 0.03330(13) -0.01686(10) 0.00742(10) -0.01815(11)
Zr02 0.05876(17) 0.04438(15) 0.03205(13) -0.01614(11) 0.00284(11) -0.02139(12)
S003 0.0551(4) 0.0494(4) 0.0382(4) -0.0188(3) 0.0088(3) -0.0220(3)
S004 0.0569(5) 0.0530(4) 0.0344(4) -0.0184(3) 0.0034(3) -0.0196(4)
S005 0.0519(4) 0.0553(4) 0.0394(4) -0.0232(3) 0.0042(3) -0.0223(4)
S006 0.0612(5) 0.0654(5) 0.0383(4) -0.0300(4) 0.0120(3) -0.0292(4)
S007 0.0610(5) 0.0469(4) 0.0479(4) -0.0226(4) 0.0107(4) -0.0161(4)
S008 0.0646(5) 0.0617(5) 0.0459(4) -0.0307(4) 0.0103(4) -0.0304(4)
S009 0.0583(5) 0.0591(5) 0.0398(4) -0.0204(4) 0.0039(3) -0.0234(4)
S00A 0.0775(6) 0.0461(4) 0.0406(4) -0.0156(3) 0.0052(4) -0.0252(4)
Na0B 0.0687(8) 0.0511(7) 0.0379(6) -0.0197(5) -0.0001(6) -0.0269(6)
Na0C 0.0599(7) 0.0455(7) 0.0441(6) -0.0203(5) 0.0131(6) -0.0214(6)
O00D 0.0652(14) 0.0422(11) 0.0357(11) -0.0147(9) 0.0090(10) -0.0152(10)
O00E 0.0592(13) 0.0510(12) 0.0378(11) -0.0231(10) 0.0009(10) -0.0204(10)
O00F 0.0629(13) 0.0458(12) 0.0385(11) -0.0219(9) 0.0103(10) -0.0264(10)
O00G 0.0537(12) 0.0534(13) 0.0383(11) -0.0249(10) 0.0087(9) -0.0217(10)
O00H 0.0511(12) 0.0425(11) 0.0400(11) -0.0128(9) 0.0050(9) -0.0181(10)
O00I 0.0539(13) 0.0417(11) 0.0529(13) -0.0240(10) 0.0108(10) -0.0209(10)
O00J 0.0604(13) 0.0588(13) 0.0341(10) -0.0196(10) 0.0032(9) -0.0312(11)
O00K 0.0608(14) 0.0488(12) 0.0446(12) -0.0194(10) 0.0020(10) -0.0266(11)
O00L 0.0528(13) 0.0579(13) 0.0416(12) -0.0245(11) 0.0043(10) -0.0198(11)
O00M 0.0739(15) 0.0485(12) 0.0352(11) -0.0210(10) 0.0061(10) -0.0289(11)
O52 0.0667(16) 0.0544(14) 0.0578(15) -0.0237(12) -0.0042(12) -0.0129(12)
O51 0.0890(19) 0.0596(15) 0.0368(12) -0.0161(11) 0.0090(12) -0.0361(14)
C45 0.0522(18) 0.0576(19) 0.0331(15) -0.0214(14) 0.0072(13) -0.0231(15)
C00Q 0.0495(17) 0.0410(15) 0.0439(16) -0.0198(13) 0.0043(13) -0.0191(13)
C46 0.0543(18) 0.0520(17) 0.0316(14) -0.0206(13) 0.0075(13) -0.0273(14)
C41 0.0525(17) 0.0545(18) 0.0354(15) -0.0213(14) 0.0074(13) -0.0261(15)
C00T 0.0565(19) 0.0403(16) 0.0389(16) -0.0115(13) 0.0002(14) -0.0156(14)
C44 0.0514(18) 0.067(2) 0.0360(15) -0.0253(15) 0.0018(13) -0.0224(16)
C43 0.057(2) 0.071(2) 0.0422(17) -0.0336(17) 0.0051(15) -0.0241(17)
C00W 0.0569(19) 0.0521(18) 0.0483(18) -0.0269(15) 0.0091(15) -0.0255(15)
C20 0.0507(19) 0.084(3) 0.0503(19) -0.0397(19) 0.0084(15) -0.0286(18)
C30 0.065(2) 0.0588(19) 0.0363(15) -0.0240(14) 0.0106(14) -0.0348(17)
C00Z 0.061(2) 0.0500(18) 0.0438(17) -0.0163(15) 0.0001(15) -0.0183(16)
C24 0.0552(19) 0.080(2) 0.0467(18) -0.0374(18) 0.0148(15) -0.0336(18)
C011 0.0481(17) 0.0453(17) 0.0464(17) -0.0215(14) 0.0084(13) -0.0172(14)
C42 0.0564(19) 0.063(2) 0.0434(17) -0.0291(16) 0.0083(15) -0.0248(16)
C013 0.068(2) 0.0556(19) 0.0498(18) -0.0319(16) 0.0183(16) -0.0300(17)
C32 0.0573(19) 0.0481(17) 0.0429(16) -0.0227(14) 0.0016(14) -0.0202(15)
C015 0.067(2) 0.0441(16) 0.0429(16) -0.0244(14) 0.0129(15) -0.0253(15)
C29 0.077(2) 0.056(2) 0.0414(17) -0.0225(15) 0.0098(16) -0.0342(18)
C26 0.069(2) 0.064(2) 0.0403(16) -0.0291(16) 0.0145(15) -0.0356(18)
C21 0.0523(19) 0.079(2) 0.0406(17) -0.0329(17) 0.0047(14) -0.0220(17)
C14 0.059(2) 0.0558(19) 0.0398(16) -0.0157(15) 0.0067(14) -0.0247(16)
C15 0.0609(19) 0.0476(17) 0.0332(15) -0.0162(13) 0.0049(13) -0.0215(15)
C33 0.0564(19) 0.0512(18) 0.0426(17) -0.0232(15) 0.0033(14) -0.0207(15)
C11 0.0570(19) 0.058(2) 0.0422(17) -0.0224(15) 0.0087(15) -0.0219(16)
C34 0.071(2) 0.057(2) 0.0484(19) -0.0308(17) 0.0052(16) -0.0227(17)
C12 0.0514(18) 0.059(2) 0.0490(18) -0.0251(16) 0.0087(15) -0.0223(16)
C01F 0.063(2) 0.0433(17) 0.0475(18) -0.0175(15) 0.0042(15) -0.0138(15)
C22 0.0506(18) 0.0591(19) 0.0375(15) -0.0246(15) 0.0054(13) -0.0182(15)
C01H 0.067(2) 0.0453(17) 0.0423(17) -0.0169(14) 0.0020(15) -0.0190(16)
C25 0.0558(19) 0.063(2) 0.0399(16) -0.0283(15) 0.0090(14) -0.0243(16)
C23 0.0521(18) 0.0559(19) 0.0400(16) -0.0249(15) 0.0044(14) -0.0202(15)
C01K 0.067(2) 0.0490(18) 0.0475(18) -0.0258(15) 0.0138(16) -0.0219(16)
C7 0.059(2) 0.109(3) 0.067(2) -0.055(2) 0.0120(18) -0.042(2)
C28 0.089(3) 0.062(2) 0.063(2) -0.028(2) 0.015(2) -0.043(2)
C01N 0.077(3) 0.063(2) 0.070(2) -0.043(2) 0.023(2) -0.037(2)
C01O 0.064(2) 0.0513(19) 0.055(2) -0.0205(16) 0.0176(17) -0.0282(17)
C16 0.061(2) 0.0556(19) 0.0392(16) -0.0145(15) 0.0026(15) -0.0244(16)
C01Q 0.102(3) 0.064(3) 0.110(4) -0.060(3) 0.038(3) -0.039(3)
C39 0.065(2) 0.087(3) 0.062(2) -0.050(2) -0.0015(18) -0.023(2)
C36 0.083(3) 0.0467(19) 0.055(2) -0.0212(16) 0.0041(19) -0.0263(18)
C35 0.084(3) 0.054(2) 0.058(2) -0.0324(18) 0.0032(19) -0.0248(19)
C01U 0.076(3) 0.054(2) 0.077(3) -0.034(2) 0.028(2) -0.0350(19)
C10 0.062(2) 0.0533(19) 0.0392(16) -0.0226(15) 0.0137(15) -0.0250(16)
C01W 0.086(3) 0.073(3) 0.083(3) -0.054(2) 0.028(2) -0.045(2)
C01X 0.083(3) 0.052(2) 0.081(3) -0.040(2) 0.024(2) -0.024(2)
C31 0.095(3) 0.076(3) 0.074(3) -0.041(2) 0.021(2) -0.052(3)
C27 0.072(2) 0.081(3) 0.061(2) -0.039(2) 0.0175(19) -0.043(2)
C020 0.087(3) 0.0441(19) 0.063(2) -0.0202(18) -0.003(2) -0.0049(19)
C021 0.130(4) 0.066(3) 0.075(3) -0.043(2) 0.012(3) -0.042(3)
C9 0.074(3) 0.114(4) 0.050(2) -0.050(2) 0.0179(19) -0.041(3)
C19 0.074(3) 0.075(3) 0.0450(19) -0.0032(18) 0.0021(18) -0.039(2)
C024 0.085(3) 0.057(2) 0.0438(19) -0.0099(17) -0.0065(18) -0.017(2)
C025 0.116(4) 0.063(3) 0.106(4) -0.047(3) 0.045(3) -0.054(3)
C50 0.123(4) 0.058(2) 0.0389(19) -0.0093(18) 0.005(2) -0.039(3)
C13 0.058(2) 0.118(4) 0.069(3) -0.048(3) 0.000(2) -0.023(2)
C49 0.088(3) 0.055(2) 0.073(3) -0.021(2) -0.021(2) -0.010(2)
C17 0.066(2) 0.081(3) 0.049(2) 0.000(2) -0.0085(18) -0.027(2)
C89 0.115(4) 0.096(4) 0.116(4) -0.051(4) 0.028(4) -0.072(4)
C02B 0.103(3) 0.048(2) 0.053(2) -0.0091(18) -0.013(2) -0.004(2)
C48 0.133(5) 0.059(3) 0.062(3) -0.010(2) -0.021(3) -0.033(3)
C4 0.085(6) 0.117(7) 0.072(5) -0.062(5) 0.014(4) -0.053(5)
C38 0.109(4) 0.153(6) 0.125(5) -0.107(5) -0.046(4) 0.008(4)
C18 0.079(3) 0.084(3) 0.050(2) 0.011(2) -0.006(2) -0.038(2)
C02G 0.126(5) 0.089(4) 0.199(8) -0.105(5) 0.063(5) -0.059(4)
C37 0.088(4) 0.193(7) 0.118(5) -0.127(5) 0.010(3) -0.031(4)
C47 0.191(7) 0.098(4) 0.060(3) -0.006(3) 0.033(4) -0.049(5)
C61 0.172(7) 0.059(3) 0.077(4) -0.009(3) -0.029(4) 0.012(4)
C72 0.101(4) 0.133(5) 0.087(4) 0.030(4) -0.015(3) -0.057(4)
C8 0.103(5) 0.087(4) 0.151(6) -0.036(4) -0.026(4) 0.015(3)
C6 0.071(6) 0.158(8) 0.083(5) -0.058(5) 0.019(5) -0.064(5)
C02N 0.190(8) 0.132(6) 0.124(5) -0.073(5) -0.007(5) -0.090(6)
C78 0.183(19) 0.055(10) 0.151(17) -0.015(10) -0.037(14) -0.028(13)
C81 0.130(8) 0.135(9) 0.219(14) -0.073(9) 0.003(8) -0.090(7)
C2 0.066(4) 0.132(7) 0.113(7) -0.061(6) -0.014(5) -0.023(4)
C83 0.141(8) 0.102(7) 0.185(11) -0.082(8) 0.007(7) -0.071(6)
C88 0.212(13) 0.189(12) 0.153(9) -0.057(8) 0.067(8) -0.164(11)
C74 0.137(9) 0.054(5) 0.172(12) -0.054(6) 0.050(8) -0.045(6)
C64 0.198(14) 0.083(7) 0.120(9) -0.044(7) 0.066(9) -0.091(9)
C52 0.242(16) 0.140(11) 0.204(14) -0.140(11) 0.081(12) -0.090(10)
C77 0.201(12) 0.098(8) 0.210(14) -0.101(9) 0.013(10) -0.075(8)
C65 0.124(14) 0.126(13) 0.130(14) 0.009(11) -0.004(11) 0.013(10)
C54 0.161(16) 0.070(9) 0.079(9) 0.006(7) -0.011(10) -0.010(10)
C60 0.162(12) 0.132(11) 0.191(14) -0.033(9) -0.031(10) -0.111(10)
C80 0.222(15) 0.062(6) 0.215(14) -0.047(7) -0.002(11) -0.063(8)
C73 0.196(17) 0.101(10) 0.177(15) -0.076(10) 0.060(12) -0.103(11)
C75 0.168(16) 0.089(10) 0.201(18) -0.019(10) 0.010(13) -0.066(11)
C76 0.139(11) 0.095(9) 0.138(13) -0.054(8) 0.043(9) -0.083(9)
C40 0.188(18) 0.135(13) 0.200(18) -0.135(14) -0.004(13) -0.047(11)
C51 0.128(12) 0.077(9) 0.190(17) -0.090(11) 0.012(11) -0.032(8)
C79 0.197(19) 0.096(12) 0.23(2) -0.077(13) 0.037(16) -0.074(13)
C56 0.158(12) 0.119(10) 0.136(12) -0.039(9) -0.070(10) 0.029(9)
C55 0.170(14) 0.053(6) 0.103(8) -0.020(5) -0.037(9) 0.011(8)
C62 0.193(11) 0.065(6) 0.130(9) 0.011(6) -0.001(9) -0.017(7)
C58 0.195(14) 0.083(7) 0.125(9) -0.071(7) 0.055(9) -0.086(8)
C57 0.201(15) 0.135(11) 0.174(14) -0.100(10) -0.038(11) -0.058(11)
C59 0.195(15) 0.102(9) 0.174(16) -0.105(11) 0.099(13) -0.075(10)
C25A 0.161(13) 0.155(13) 0.178(15) -0.129(12) 0.063(11) -0.103(11)
C26A 0.199(17) 0.069(8) 0.148(14) -0.067(9) -0.035(12) 0.004(9)
C27A 0.22(2) 0.084(9) 0.072(8) -0.055(7) 0.017(11) -0.066(13)
C53 0.162(13) 0.108(11) 0.044(6) 0.015(6) -0.019(7) -0.063(10)
C69 0.112(10) 0.142(14) 0.098(10) 0.037(9) 0.020(8) -0.048(10)
C71 0.24(2) 0.209(19) 0.172(18) -0.012(13) 0.025(15) -0.118(16)
C63 0.144(12) 0.122(12) 0.101(11) 0.031(8) -0.037(9) -0.055(10)
C70 0.176(15) 0.107(10) 0.165(14) 0.036(9) -0.009(11) -0.086(11)
C68 0.188(15) 0.204(16) 0.058(7) -0.003(8) 0.037(8) -0.040(11)
C66 0.112(5) 0.106(5) 0.147(6) -0.040(5) -0.001(4) -0.040(4)
C67 0.225(11) 0.107(7) 0.337(13) -0.019(10) -0.057(10) -0.050(8)
N3 0.363(16) 0.136(8) 0.486(17) -0.021(13) -0.067(14) -0.052(11)
C86 0.120(18) 0.110(17) 0.17(2) -0.030(13) 0.008(14) -0.075(15)
C82 0.17(2) 0.15(2) 0.19(2) -0.089(17) -0.003(16) -0.086(17)
C87 0.098(15) 0.107(15) 0.17(2) -0.048(14) 0.018(13) -0.079(13)
C84 0.128(6) 0.154(7) 0.121(6) -0.069(5) 0.024(5) -0.046(5)
C85 0.178(10) 0.232(14) 0.111(6) -0.028(7) 0.005(6) -0.116(10)
N1 0.342(18) 0.331(18) 0.199(11) -0.031(11) -0.025(10) -0.235(15)
C5 0.088(11) 0.135(11) 0.085(9) -0.032(9) -0.002(8) -0.075(9)
C3 0.067(8) 0.130(10) 0.065(7) -0.045(7) 0.005(6) -0.040(7)
C1 0.060(6) 0.140(9) 0.112(9) -0.063(8) 0.008(7) -0.036(6)

loop_
_atom_type_symbol
_atom_type_description
_atom_type_scat_dispersion_real
_atom_type_scat_dispersion_imag
_atom_type_scat_source
C C 0.0181 0.0091 'International Tables Vol C Tables 4.2.6.8 and 6.1.1.4'
H H 0.0000 0.0000 'International Tables Vol C Tables 4.2.6.8 and 6.1.1.4'
N N 0.0311 0.0180 'International Tables Vol C Tables 4.2.6.8 and 6.1.1.4'
Na Na 0.1353 0.1239 'International Tables Vol C Tables 4.2.6.8 and 6.1.1.4'
O O 0.0492 0.0322 'International Tables Vol C Tables 4.2.6.8 and 6.1.1.4'
S S 0.3331 0.5567 'International Tables Vol C Tables 4.2.6.8 and 6.1.1.4'
Zr Zr -0.1862 2.2449 'International Tables Vol C Tables 4.2.6.8 and 6.1.1.4'

loop_
_geom_angle_atom_site_label_1
_geom_angle_atom_site_label_2
_geom_angle_atom_site_label_3
_geom_angle
_geom_angle_site_symmetry_1
_geom_angle_site_symmetry_3
_geom_angle_publ_flag
S003 Zr01 S007 128.84(3) . 2_667 ?
S003 Zr01 Na0C 110.83(3) . 2_667 ?
S003 Zr01 Na0C 110.49(3) . . ?
S007 Zr01 Na0C 110.10(3) 2_667 . ?
S007 Zr01 Na0C 110.83(3) 2_667 2_667 ?
Na0C Zr01 Na0C 71.11(4) 2_667 . ?
O00D Zr01 S003 138.87(7) 2_667 . ?
O00D Zr01 S007 70.41(6) 2_667 2_667 ?
O00D Zr01 Na0C 89.23(7) 2_667 . ?
O00D Zr01 Na0C 40.70(6) 2_667 2_667 ?
O00D Zr01 O00F 73.51(8) 2_667 . ?
O00D Zr01 O00G 141.50(9) 2_667 . ?
O00D Zr01 O00H 122.43(9) 2_667 . ?
O00D Zr01 O00I 80.29(9) 2_667 2_667 ?
O00D Zr01 O00L 86.10(9) 2_667 . ?
O00F Zr01 S003 70.44(6) . . ?
O00F Zr01 S007 137.29(6) . 2_667 ?
O00F Zr01 Na0C 91.28(7) . . ?
O00F Zr01 Na0C 40.96(6) . 2_667 ?
O00F Zr01 O00G 140.53(8) . . ?
O00F Zr01 O00H 81.02(9) . . ?
O00F Zr01 O00I 124.89(8) . 2_667 ?
O00F Zr01 O00L 86.15(9) . . ?
O00G Zr01 S003 70.12(6) . . ?
O00G Zr01 S007 71.09(6) . 2_667 ?
O00G Zr01 Na0C 103.71(6) . . ?
O00G Zr01 Na0C 174.80(6) . 2_667 ?
O00G Zr01 O00I 86.65(8) . 2_667 ?
O00G Zr01 O00L 80.82(8) . . ?
O00H Zr01 S003 70.44(6) . . ?
O00H Zr01 S007 138.46(6) . 2_667 ?
O00H Zr01 Na0C 40.18(6) . . ?
O00H Zr01 Na0C 88.21(6) . 2_667 ?
O00H Zr01 O00G 87.35(9) . . ?
O00H Zr01 O00I 73.61(8) . 2_667 ?
O00H Zr01 O00L 142.93(9) . . ?
O00I Zr01 S003 137.59(6) 2_667 . ?
O00I Zr01 S007 70.16(6) 2_667 2_667 ?
O00I Zr01 Na0C 40.22(6) 2_667 . ?
O00I Zr01 Na0C 89.50(6) 2_667 2_667 ?
O00I Zr01 O00L 139.66(9) 2_667 . ?
O00L Zr01 S003 72.50(7) . . ?
O00L Zr01 S007 69.50(7) . 2_667 ?
O00L Zr01 Na0C 175.15(6) . . ?
O00L Zr01 Na0C 104.37(6) . 2_667 ?
S004 Zr02 Na0B 110.43(3) . . ?
S004 Zr02 Na0B 111.31(3) . 2_566 ?
S00A Zr02 S004 128.83(3) 2_566 . ?
S00A Zr02 Na0B 109.75(3) 2_566 2_566 ?
S00A Zr02 Na0B 110.92(3) 2_566 . ?
Na0B Zr02 Na0B 70.87(4) 2_566 . ?
O00E Zr02 S004 70.19(6) . . ?
O00E Zr02 S00A 136.84(7) . 2_566 ?
O00E Zr02 Na0B 91.74(6) . 2_566 ?
O00E Zr02 Na0B 40.87(6) . . ?
O00E Zr02 O00M 125.29(8) . 2_566 ?
O00E Zr02 O52 141.08(9) . . ?
O00E Zr02 O51 86.15(9) . . ?
O00J Zr02 S004 70.56(6) . . ?
O00J Zr02 S00A 138.52(7) . 2_566 ?
O00J Zr02 Na0B 88.34(7) . . ?
O00J Zr02 Na0B 40.92(6) . 2_566 ?
O00J Zr02 O00E 81.53(9) . . ?
O00J Zr02 O00K 122.99(9) . 2_566 ?
O00J Zr02 O00M 73.84(8) . 2_566 ?
O00J Zr02 O52 86.02(10) . . ?
O00J Zr02 O51 141.31(9) . . ?
O00K Zr02 S004 137.93(6) 2_566 . ?
O00K Zr02 S00A 70.47(6) 2_566 2_566 ?
O00K Zr02 Na0B 40.79(6) 2_566 . ?
O00K Zr02 Na0B 89.22(6) 2_566 2_566 ?
O00K Zr02 O00E 72.99(9) 2_566 . ?
O00K Zr02 O00M 80.85(9) 2_566 2_566 ?
O00K Zr02 O52 141.98(10) 2_566 . ?
O00K Zr02 O51 87.32(10) 2_566 . ?
O00M Zr02 S004 138.08(7) 2_566 . ?
O00M Zr02 S00A 70.06(6) 2_566 2_566 ?
O00M Zr02 Na0B 89.68(7) 2_566 . ?
O00M Zr02 Na0B 40.03(6) 2_566 2_566 ?
O52 Zr02 S004 70.90(7) . . ?
O52 Zr02 S00A 71.53(8) . 2_566 ?
O52 Zr02 Na0B 102.53(8) . 2_566 ?
O52 Zr02 Na0B 173.36(8) . . ?
O52 Zr02 O00M 85.38(10) . 2_566 ?
O52 Zr02 O51 80.94(11) . . ?
O51 Zr02 S004 70.75(7) . . ?
O51 Zr02 S00A 70.12(7) . 2_566 ?
O51 Zr02 Na0B 176.36(8) . 2_566 ?
O51 Zr02 Na0B 105.68(8) . . ?
O51 Zr02 O00M 140.15(9) . 2_566 ?
C011 S003 Zr01 96.61(11) . . ?
C011 S003 C14 100.61(16) . . ?
C14 S003 Zr01 95.32(12) . . ?
C45 S004 Zr02 96.79(11) . . ?
C45 S004 C22 100.38(16) . . ?
C22 S004 Zr02 95.90(11) . . ?
C41 S005 Na0B 97.80(11) . . ?
C33 S005 Na0B 96.99(11) . . ?
C33 S005 C41 101.59(15) . . ?
C26 S006 Na0B 98.73(12) . 2_566 ?
C26 S006 C25 102.48(16) . . ?
C25 S006 Na0B 98.76(12) . 2_566 ?
C01F S007 Zr01 95.86(12) . 2_667 ?
C01K S007 Zr01 96.31(12) . 2_667 ?
C01K S007 C01F 102.10(17) . . ?
C00W S008 Na0C 98.10(11) . 2_667 ?
C00W S008 C013 101.63(17) . . ?
C013 S008 Na0C 97.58(12) . 2_667 ?
C00Z S009 Na0C 98.01(12) . . ?
C00Z S009 C16 103.40(18) . . ?
C16 S009 Na0C 97.81(12) . . ?
C29 S00A Zr02 95.95(12) . 2_566 ?
C29 S00A C01H 101.07(17) . . ?
C01H S00A Zr02 96.91(12) . 2_566 ?
Zr02 Na0B Zr02 109.13(4) 2_566 . ?
Zr02 Na0B Na0B 54.60(3) 2_566 2_566 ?
Zr02 Na0B Na0B 54.53(3) . 2_566 ?
S005 Na0B Zr02 110.91(4) . 2_566 ?
S005 Na0B Zr02 110.10(4) . . ?
S005 Na0B Na0B 127.17(6) . 2_566 ?
S006 Na0B Zr02 109.64(4) 2_566 . ?
S006 Na0B Zr02 109.31(4) 2_566 2_566 ?
S006 Na0B S005 107.72(5) 2_566 . ?
S006 Na0B Na0B 125.11(5) 2_566 2_566 ?
O00E Na0B Zr02 121.10(8) . 2_566 ?
O00E Na0B Zr02 36.53(6) . . ?
O00E Na0B S005 73.71(6) . . ?
O00E Na0B S006 125.44(8) . 2_566 ?
O00E Na0B Na0B 75.64(7) . 2_566 ?
O00E Na0B O00J 148.15(11) . 2_566 ?
O00J Na0B Zr02 117.48(8) 2_566 . ?
O00J Na0B Zr02 35.95(6) 2_566 2_566 ?
O00J Na0B S005 128.71(8) 2_566 . ?
O00J Na0B S006 73.79(7) 2_566 2_566 ?
O00J Na0B Na0B 72.55(7) 2_566 2_566 ?
O00K Na0B Zr02 118.47(7) 2_566 2_566 ?
O00K Na0B Zr02 36.27(6) 2_566 . ?
O00K Na0B S005 126.97(7) 2_566 . ?
O00K Na0B S006 73.65(7) 2_566 2_566 ?
O00K Na0B Na0B 73.46(7) 2_566 2_566 ?
O00K Na0B O00E 65.34(8) 2_566 . ?
O00K Na0B O00J 103.18(9) 2_566 2_566 ?
O00M Na0B Zr02 36.64(5) . 2_566 ?
O00M Na0B Zr02 119.39(8) . . ?
O00M Na0B S005 74.56(6) . . ?
O00M Na0B S006 126.77(8) . 2_566 ?
O00M Na0B Na0B 74.44(7) . 2_566 ?
O00M Na0B O00E 106.63(9) . . ?
O00M Na0B O00J 66.44(8) . 2_566 ?
O00M Na0B O00K 147.90(11) . 2_566 ?
Zr01 Na0C Zr01 108.89(4) 2_667 . ?
Zr01 Na0C Na0C 54.84(3) 2_667 2_667 ?
Zr01 Na0C Na0C 54.05(3) . 2_667 ?
S008 Na0C Zr01 110.29(4) 2_667 . ?
S008 Na0C Zr01 109.86(4) 2_667 2_667 ?
S008 Na0C Na0C 126.17(6) 2_667 2_667 ?
S009 Na0C Zr01 110.19(4) . . ?
S009 Na0C Zr01 109.99(4) . 2_667 ?
S009 Na0C S008 107.62(5) . 2_667 ?
S009 Na0C Na0C 126.20(6) . 2_667 ?
O00D Na0C Zr01 118.13(8) . . ?
O00D Na0C Zr01 36.34(6) . 2_667 ?
O00D Na0C S008 127.54(8) . 2_667 ?
O00D Na0C S009 74.04(7) . . ?
O00D Na0C Na0C 73.63(7) . 2_667 ?
O00D Na0C O00F 65.82(8) . 2_667 ?
O00D Na0C O00H 102.92(9) . . ?
O00D Na0C O00I 147.02(10) . 2_667 ?
O00F Na0C Zr01 36.51(5) 2_667 2_667 ?
O00F Na0C Zr01 120.15(7) 2_667 . ?
O00F Na0C S008 73.49(6) 2_667 2_667 ?
O00F Na0C S009 125.80(8) 2_667 . ?
O00F Na0C Na0C 75.30(7) 2_667 2_667 ?
O00H Na0C Zr01 117.30(7) . 2_667 ?
O00H Na0C Zr01 35.96(6) . . ?
O00H Na0C S008 128.66(8) . 2_667 ?
O00H Na0C S009 74.73(7) . . ?
O00H Na0C Na0C 72.12(7) . 2_667 ?
O00H Na0C O00F 147.39(10) . 2_667 ?
O00I Na0C Zr01 36.31(6) 2_667 . ?
O00I Na0C Zr01 118.66(7) 2_667 2_667 ?
O00I Na0C S008 74.27(7) 2_667 2_667 ?
O00I Na0C S009 127.39(8) 2_667 . ?
O00I Na0C Na0C 73.39(7) 2_667 2_667 ?
O00I Na0C O00F 105.57(9) 2_667 2_667 ?
O00I Na0C O00H 66.37(8) 2_667 . ?
Zr01 O00D Na0C 102.96(9) 2_667 . ?
C00T O00D Zr01 133.5(2) . 2_667 ?
C00T O00D Na0C 123.5(2) . . ?
Zr02 O00E Na0B 102.60(9) . . ?
C46 O00E Zr02 133.6(2) . . ?
C46 O00E Na0B 123.6(2) . . ?
Zr01 O00F Na0C 102.52(9) . 2_667 ?
C00Q O00F Zr01 133.60(19) . . ?
C00Q O00F Na0C 123.48(19) . 2_667 ?
C10 O00G Zr01 131.9(2) . . ?
Zr01 O00H Na0C 103.86(9) . . ?
C15 O00H Zr01 132.6(2) . . ?
C15 O00H Na0C 122.6(2) . . ?
Zr01 O00I Na0C 103.47(9) 2_667 2_667 ?
C015 O00I Zr01 132.8(2) . 2_667 ?
C015 O00I Na0C 123.6(2) . 2_667 ?
Zr02 O00J Na0B 103.13(9) . 2_566 ?
C23 O00J Zr02 133.2(2) . . ?
C23 O00J Na0B 123.37(19) . 2_566 ?
Zr02 O00K Na0B 102.94(9) 2_566 2_566 ?
C30 O00K Zr02 133.0(2) . 2_566 ?
C30 O00K Na0B 124.0(2) . 2_566 ?
C12 O00L Zr01 132.1(2) . . ?
Zr02 O00M Na0B 103.33(9) 2_566 . ?
C32 O00M Zr02 133.1(2) . 2_566 ?
C32 O00M Na0B 123.6(2) . . ?
C49 O52 Zr02 132.8(3) . . ?
C50 O51 Zr02 132.2(3) . . ?
C46 C45 S004 117.6(2) . . ?
C44 C45 S004 119.7(3) . . ?
C44 C45 C46 122.7(3) . . ?
O00F C00Q C00W 122.6(3) . . ?
O00F C00Q C011 121.7(3) . . ?
C011 C00Q C00W 115.7(3) . . ?
O00E C46 C45 121.4(3) . . ?
O00E C46 C41 122.5(3) . . ?
C45 C46 C41 116.0(3) . . ?
C46 C41 S005 121.4(2) . . ?
C42 C41 S005 118.3(3) . . ?
C42 C41 C46 120.3(3) . . ?
O00D C00T C00Z 123.0(3) . . ?
O00D C00T C01F 121.2(3) . . ?
C00Z C00T C01F 115.8(3) . . ?
C45 C44 H44 119.3 . . ?
C43 C44 C45 121.4(3) . . ?
C43 C44 H44 119.3 . . ?
C44 C43 C42 116.1(3) . . ?
C44 C43 C39 123.2(3) . . ?
C42 C43 C39 120.6(3) . . ?
C00Q C00W S008 120.8(2) . . ?
C01N C00W S008 118.7(3) . . ?
C01N C00W C00Q 120.4(3) . . ?
C24 C20 C7 122.2(3) . . ?
C21 C20 C24 116.2(3) . . ?
C21 C20 C7 121.5(3) . . ?
O00K C30 C29 121.4(3) . . ?
O00K C30 C26 122.5(3) . . ?
C29 C30 C26 116.1(3) . . ?
C00T C00Z S009 121.1(3) . . ?
C024 C00Z S009 118.0(3) . . ?
C024 C00Z C00T 120.9(3) . . ?
C20 C24 H24 118.5 . . ?
C25 C24 C20 123.0(3) . . ?
C25 C24 H24 118.5 . . ?
C00Q C011 S003 117.6(2) . . ?
C01O C011 S003 119.9(3) . . ?
C01O C011 C00Q 122.5(3) . . ?
C41 C42 C43 123.3(3) . . ?
C41 C42 H42 118.3 . . ?
C43 C42 H42 118.3 . . ?
C015 C013 S008 121.5(3) . . ?
C01W C013 S008 118.2(3) . . ?
C01W C013 C015 120.3(4) . . ?
O00M C32 C33 122.9(3) . . ?
O00M C32 C01H 121.8(3) . . ?
C01H C32 C33 115.3(3) . . ?
O00I C015 C013 123.0(3) . . ?
O00I C015 C01K 121.6(3) . . ?
C01K C015 C013 115.4(3) . . ?
C30 C29 S00A 117.8(3) . . ?
C28 C29 S00A 119.9(3) . . ?
C28 C29 C30 122.3(4) . . ?
C30 C26 S006 120.9(3) . . ?
C27 C26 S006 118.7(3) . . ?
C27 C26 C30 120.4(4) . . ?
C20 C21 H21 119.2 . . ?
C22 C21 C20 121.5(3) . . ?
C22 C21 H21 119.2 . . ?
C15 C14 S003 118.0(3) . . ?
C19 C14 S003 119.4(3) . . ?
C19 C14 C15 122.6(3) . . ?
O00H C15 C14 120.7(3) . . ?
O00H C15 C16 123.6(3) . . ?
C16 C15 C14 115.7(3) . . ?
C32 C33 S005 121.5(3) . . ?
C34 C33 S005 118.2(3) . . ?
C34 C33 C32 120.3(3) . . ?
H11A C11 H11B 106.3 . . ?
C12 C11 H11A 106.1 . . ?
C12 C11 H11B 106.1 . . ?
C10 C11 H11A 106.1 . . ?
C10 C11 H11B 106.1 . . ?
C10 C11 C12 125.0(3) . . ?
C33 C34 H34 118.2 . . ?
C35 C34 C33 123.5(3) . . ?
C35 C34 H34 118.2 . . ?
O00L C12 C11 124.7(3) . . ?
O00L C12 C13 115.8(3) . . ?
C11 C12 C13 119.4(3) . . ?
C00T C01F S007 118.0(3) . . ?
C020 C01F S007 119.5(3) . . ?
C020 C01F C00T 122.5(3) . . ?
C21 C22 S004 119.8(2) . . ?
C21 C22 C23 122.8(3) . . ?
C23 C22 S004 117.4(3) . . ?
C32 C01H S00A 117.4(3) . . ?
C36 C01H S00A 119.4(3) . . ?
C36 C01H C32 123.2(3) . . ?
C24 C25 S006 118.2(3) . . ?
C24 C25 C23 120.9(3) . . ?
C23 C25 S006 120.8(2) . . ?
O00J C23 C22 121.5(3) . . ?
O00J C23 C25 123.1(3) . . ?
C25 C23 C22 115.4(3) . . ?
C015 C01K S007 117.5(3) . . ?
C01X C01K S007 120.0(3) . . ?
C01X C01K C015 122.5(4) . . ?
C20 C7 C2 108.8(5) . . ?
C20 C7 C5 109.3(9) . . ?
C20 C7 C1 105.0(7) . . ?
C4 C7 C20 107.2(5) . . ?
C4 C7 C2 104.5(6) . . ?
C6 C7 C20 114.9(7) . . ?
C6 C7 C4 110.8(8) . . ?
C6 C7 C2 110.1(7) . . ?
C5 C7 C1 104.3(11) . . ?
C3 C7 C20 116.5(8) . . ?
C3 C7 C5 110.2(14) . . ?
C3 C7 C1 110.8(10) . . ?
C29 C28 H28 119.1 . . ?
C31 C28 C29 121.7(4) . . ?
C31 C28 H28 119.1 . . ?
C00W C01N H01N 118.3 . . ?
C00W C01N C01U 123.4(3) . . ?
C01U C01N H01N 118.3 . . ?
C011 C01O H01O 119.2 . . ?
C011 C01O C01U 121.7(3) . . ?
C01U C01O H01O 119.2 . . ?
C15 C16 S009 121.2(3) . . ?
C17 C16 S009 118.1(3) . . ?
C17 C16 C15 120.6(3) . . ?
C01W C01Q C02G 122.0(5) . . ?
C01X C01Q C01W 116.6(4) . . ?
C01X C01Q C02G 121.3(5) . . ?
C38 C39 C43 112.5(4) . . ?
C38 C39 C37 108.8(5) . . ?
C38 C39 C02N 110.0(5) . . ?
C37 C39 C43 109.5(3) . . ?
C02N C39 C43 108.8(4) . . ?
C02N C39 C37 107.2(5) . . ?
C01H C36 H36 119.3 . . ?
C01H C36 C35 121.4(4) . . ?
C35 C36 H36 119.3 . . ?
C34 C35 C36 116.3(3) . . ?
C34 C35 C021 122.3(4) . . ?
C36 C35 C021 121.4(4) . . ?
C01N C01U C025 121.5(4) . . ?
C01O C01U C01N 116.2(3) . . ?
C01O C01U C025 122.3(4) . . ?
O00G C10 C11 125.1(3) . . ?
O00G C10 C9 115.7(3) . . ?
C11 C10 C9 119.2(3) . . ?
C013 C01W C01Q 123.0(4) . . ?
C013 C01W H01W 118.5 . . ?
C01Q C01W H01W 118.5 . . ?
C01K C01X C01Q 122.0(4) . . ?
C01K C01X H01X 119.0 . . ?
C01Q C01X H01X 119.0 . . ?
C28 C31 C27 117.0(4) . . ?
C28 C31 C89 121.2(4) . . ?
C27 C31 C89 121.8(5) . . ?
C26 C27 H27 118.8 . . ?
C31 C27 C26 122.5(4) . . ?
C31 C27 H27 118.8 . . ?
C01F C020 H020 119.5 . . ?
C01F C020 C02B 121.1(4) . . ?
C02B C020 H020 119.5 . . ?
C35 C021 C59 108.3(6) . . ?
C35 C021 C25A 106.5(7) . . ?
C58 C021 C35 114.7(5) . . ?
C58 C021 C57 113.6(10) . . ?
C58 C021 C59 105.5(9) . . ?
C57 C021 C35 109.4(7) . . ?
C57 C021 C59 104.6(11) . . ?
C26A C021 C35 106.8(7) . . ?
C26A C021 C25A 110.4(14) . . ?
C27A C021 C35 113.1(6) . . ?
C27A C021 C25A 104.7(12) . . ?
C27A C021 C26A 115.0(13) . . ?
C10 C9 H9A 109.5 . . ?
C10 C9 H9B 109.5 . . ?
C10 C9 H9C 109.5 . . ?
H9A C9 H9B 109.5 . . ?
H9A C9 H9C 109.5 . . ?
H9B C9 H9C 109.5 . . ?
C14 C19 H19 119.5 . . ?
C14 C19 C18 120.9(4) . . ?
C18 C19 H19 119.5 . . ?
C00Z C024 H024 118.7 . . ?
C02B C024 C00Z 122.6(4) . . ?
C02B C024 H024 118.7 . . ?
C01U C025 C74 107.6(5) . . ?
C01U C025 C76 109.2(6) . . ?
C64 C025 C01U 112.2(5) . . ?
C64 C025 C74 106.5(9) . . ?
C60 C025 C01U 108.9(7) . . ?
C60 C025 C74 109.6(11) . . ?
C60 C025 C64 111.9(10) . . ?
C73 C025 C01U 112.0(7) . . ?
C73 C025 C76 102.4(11) . . ?
C75 C025 C01U 109.5(8) . . ?
C75 C025 C73 115.8(13) . . ?
C75 C025 C76 107.5(12) . . ?
O51 C50 C48 124.3(4) . . ?
O51 C50 C47 115.3(5) . . ?
C48 C50 C47 120.3(5) . . ?
C12 C13 H13A 109.5 . . ?
C12 C13 H13B 109.5 . . ?
C12 C13 H13C 109.5 . . ?
H13A C13 H13B 109.5 . . ?
H13A C13 H13C 109.5 . . ?
H13B C13 H13C 109.5 . . ?
O52 C49 C48 123.6(5) . . ?
O52 C49 C8 114.9(5) . . ?
C48 C49 C8 121.5(5) . . ?
C16 C17 H17 118.8 . . ?
C18 C17 C16 122.3(4) . . ?
C18 C17 H17 118.8 . . ?
C81 C89 C31 111.0(6) . . ?
C81 C89 C88 110.9(9) . . ?
C83 C89 C31 110.9(6) . . ?
C83 C89 C81 109.4(8) . . ?
C83 C89 C88 109.9(9) . . ?
C88 C89 C31 104.7(6) . . ?
C86 C89 C31 111.3(12) . . ?
C82 C89 C31 106.9(16) . . ?
C82 C89 C86 101(2) . . ?
C87 C89 C31 114.3(13) . . ?
C87 C89 C86 110.4(19) . . ?
C87 C89 C82 112(2) . . ?
C020 C02B C61 121.8(4) . . ?
C024 C02B C020 117.1(4) . . ?
C024 C02B C61 121.0(4) . . ?
C50 C48 C49 126.0(4) . . ?
C50 C48 H48A 105.8 . . ?
C50 C48 H48B 105.8 . . ?
C49 C48 H48A 105.8 . . ?
C49 C48 H48B 105.8 . . ?
H48A C48 H48B 106.2 . . ?
C7 C4 H4A 109.5 . . ?
C7 C4 H4B 109.5 . . ?
C7 C4 H4C 109.5 . . ?
H4A C4 H4B 109.5 . . ?
H4A C4 H4C 109.5 . . ?
H4B C4 H4C 109.5 . . ?
C39 C38 H38A 109.5 . . ?
C39 C38 H38B 109.5 . . ?
C39 C38 H38C 109.5 . . ?
H38A C38 H38B 109.5 . . ?
H38A C38 H38C 109.5 . . ?
H38B C38 H38C 109.5 . . ?
C19 C18 C17 117.8(4) . . ?
C19 C18 C72 119.7(4) . . ?
C17 C18 C72 122.6(4) . . ?
C01Q C02G C80 107.9(7) . . ?
C01Q C02G C40 104.8(8) . . ?
C52 C02G C01Q 109.1(7) . . ?
C52 C02G C77 112.0(11) . . ?
C52 C02G C80 110.5(12) . . ?
C77 C02G C01Q 112.9(6) . . ?
C77 C02G C80 104.2(10) . . ?
C51 C02G C01Q 113.2(8) . . ?
C51 C02G C40 105.4(14) . . ?
C79 C02G C01Q 110.0(10) . . ?
C79 C02G C40 106.4(18) . . ?
C79 C02G C51 116.1(16) . . ?
C39 C37 H37A 109.5 . . ?
C39 C37 H37B 109.5 . . ?
C39 C37 H37C 109.5 . . ?
H37A C37 H37B 109.5 . . ?
H37A C37 H37C 109.5 . . ?
H37B C37 H37C 109.5 . . ?
C50 C47 H47A 109.5 . . ?
C50 C47 H47B 109.5 . . ?
C50 C47 H47C 109.5 . . ?
H47A C47 H47B 109.5 . . ?
H47A C47 H47C 109.5 . . ?
H47B C47 H47C 109.5 . . ?
C02B C61 C78 105.5(11) . . ?
C02B C61 C65 105.6(9) . . ?
C02B C61 C62 105.1(7) . . ?
C65 C61 C78 102.3(17) . . ?
C54 C61 C02B 115.3(9) . . ?
C54 C61 C78 122.8(17) . . ?
C54 C61 C65 103.2(15) . . ?
C56 C61 C02B 113.6(8) . . ?
C56 C61 C55 118.5(11) . . ?
C56 C61 C62 105.0(12) . . ?
C55 C61 C02B 116.4(8) . . ?
C55 C61 C62 94.4(8) . . ?
C18 C72 C71 98.2(11) . . ?
C18 C72 C68 105.7(8) . . ?
C53 C72 C18 111.6(8) . . ?
C53 C72 C71 98.3(15) . . ?
C69 C72 C18 117.3(8) . . ?
C69 C72 C53 125.2(12) . . ?
C69 C72 C71 97.8(17) . . ?
C63 C72 C18 113.3(8) . . ?
C63 C72 C68 113.8(13) . . ?
C70 C72 C18 110.5(9) . . ?
C70 C72 C63 99.9(10) . . ?
C70 C72 C68 113.7(13) . . ?
C49 C8 H8A 109.5 . . ?
C49 C8 H8B 109.5 . . ?
C49 C8 H8C 109.5 . . ?
H8A C8 H8B 109.5 . . ?
H8A C8 H8C 109.5 . . ?
H8B C8 H8C 109.5 . . ?
C7 C6 H6A 109.5 . . ?
C7 C6 H6B 109.5 . . ?
C7 C6 H6C 109.5 . . ?
H6A C6 H6B 109.5 . . ?
H6A C6 H6C 109.5 . . ?
H6B C6 H6C 109.5 . . ?
C39 C02N H02A 109.5 . . ?
C39 C02N H02B 109.5 . . ?
C39 C02N H02C 109.5 . . ?
H02A C02N H02B 109.5 . . ?
H02A C02N H02C 109.5 . . ?
H02B C02N H02C 109.5 . . ?
C61 C78 H78A 109.5 . . ?
C61 C78 H78B 109.5 . . ?
C61 C78 H78C 109.5 . . ?
H78A C78 H78B 109.5 . . ?
H78A C78 H78C 109.5 . . ?
H78B C78 H78C 109.5 . . ?
C89 C81 H81A 109.5 . . ?
C89 C81 H81B 109.5 . . ?
C89 C81 H81C 109.5 . . ?
H81A C81 H81B 109.5 . . ?
H81A C81 H81C 109.5 . . ?
H81B C81 H81C 109.5 . . ?
C7 C2 H2A 109.5 . . ?
C7 C2 H2B 109.5 . . ?
C7 C2 H2C 109.5 . . ?
H2A C2 H2B 109.5 . . ?
H2A C2 H2C 109.5 . . ?
H2B C2 H2C 109.5 . . ?
C89 C83 H83A 109.5 . . ?
C89 C83 H83B 109.5 . . ?
C89 C83 H83C 109.5 . . ?
H83A C83 H83B 109.5 . . ?
H83A C83 H83C 109.5 . . ?
H83B C83 H83C 109.5 . . ?
C89 C88 H88A 109.5 . . ?
C89 C88 H88B 109.5 . . ?
C89 C88 H88C 109.5 . . ?
H88A C88 H88B 109.5 . . ?
H88A C88 H88C 109.5 . . ?
H88B C88 H88C 109.5 . . ?
C025 C74 H74A 109.5 . . ?
C025 C74 H74B 109.5 . . ?
C025 C74 H74C 109.5 . . ?
H74A C74 H74B 109.5 . . ?
H74A C74 H74C 109.5 . . ?
H74B C74 H74C 109.5 . . ?
C025 C64 H64A 109.5 . . ?
C025 C64 H64B 109.5 . . ?
C025 C64 H64C 109.5 . . ?
H64A C64 H64B 109.5 . . ?
H64A C64 H64C 109.5 . . ?
H64B C64 H64C 109.5 . . ?
C02G C52 H52A 109.5 . . ?
C02G C52 H52B 109.5 . . ?
C02G C52 H52C 109.5 . . ?
H52A C52 H52B 109.5 . . ?
H52A C52 H52C 109.5 . . ?
H52B C52 H52C 109.5 . . ?
C02G C77 H77A 109.5 . . ?
C02G C77 H77B 109.5 . . ?
C02G C77 H77C 109.5 . . ?
H77A C77 H77B 109.5 . . ?
H77A C77 H77C 109.5 . . ?
H77B C77 H77C 109.5 . . ?
C61 C65 H65A 109.5 . . ?
C61 C65 H65B 109.5 . . ?
C61 C65 H65C 109.5 . . ?
H65A C65 H65B 109.5 . . ?
H65A C65 H65C 109.5 . . ?
H65B C65 H65C 109.5 . . ?
C61 C54 H54A 109.5 . . ?
C61 C54 H54B 109.5 . . ?
C61 C54 H54C 109.5 . . ?
H54A C54 H54B 109.5 . . ?
H54A C54 H54C 109.5 . . ?
H54B C54 H54C 109.5 . . ?
C025 C60 H60A 109.5 . . ?
C025 C60 H60B 109.5 . . ?
C025 C60 H60C 109.5 . . ?
H60A C60 H60B 109.5 . . ?
H60A C60 H60C 109.5 . . ?
H60B C60 H60C 109.5 . . ?
C02G C80 H80A 109.5 . . ?
C02G C80 H80B 109.5 . . ?
C02G C80 H80C 109.5 . . ?
H80A C80 H80B 109.5 . . ?
H80A C80 H80C 109.5 . . ?
H80B C80 H80C 109.5 . . ?
C025 C73 H73A 109.5 . . ?
C025 C73 H73B 109.5 . . ?
C025 C73 H73C 109.5 . . ?
H73A C73 H73B 109.5 . . ?
H73A C73 H73C 109.5 . . ?
H73B C73 H73C 109.5 . . ?
C025 C75 H75A 109.5 . . ?
C025 C75 H75B 109.5 . . ?
C025 C75 H75C 109.5 . . ?
H75A C75 H75B 109.5 . . ?
H75A C75 H75C 109.5 . . ?
H75B C75 H75C 109.5 . . ?
C025 C76 H76A 109.5 . . ?
C025 C76 H76B 109.5 . . ?
C025 C76 H76C 109.5 . . ?
H76A C76 H76B 109.5 . . ?
H76A C76 H76C 109.5 . . ?
H76B C76 H76C 109.5 . . ?
C02G C40 H40A 109.5 . . ?
C02G C40 H40B 109.5 . . ?
C02G C40 H40C 109.5 . . ?
H40A C40 H40B 109.5 . . ?
H40A C40 H40C 109.5 . . ?
H40B C40 H40C 109.5 . . ?
C02G C51 H51A 109.5 . . ?
C02G C51 H51B 109.5 . . ?
C02G C51 H51C 109.5 . . ?
H51A C51 H51B 109.5 . . ?
H51A C51 H51C 109.5 . . ?
H51B C51 H51C 109.5 . . ?
C02G C79 H79A 109.5 . . ?
C02G C79 H79B 109.5 . . ?
C02G C79 H79C 109.5 . . ?
H79A C79 H79B 109.5 . . ?
H79A C79 H79C 109.5 . . ?
H79B C79 H79C 109.5 . . ?
C61 C56 H56A 109.5 . . ?
C61 C56 H56B 109.5 . . ?
C61 C56 H56C 109.5 . . ?
H56A C56 H56B 109.5 . . ?
H56A C56 H56C 109.5 . . ?
H56B C56 H56C 109.5 . . ?
C61 C55 H55A 109.5 . . ?
C61 C55 H55B 109.5 . . ?
C61 C55 H55C 109.5 . . ?
H55A C55 H55B 109.5 . . ?
H55A C55 H55C 109.5 . . ?
H55B C55 H55C 109.5 . . ?
C61 C62 H62A 109.5 . . ?
C61 C62 H62B 109.5 . . ?
C61 C62 H62C 109.5 . . ?
H62A C62 H62B 109.5 . . ?
H62A C62 H62C 109.5 . . ?
H62B C62 H62C 109.5 . . ?
C021 C58 H58A 109.5 . . ?
C021 C58 H58B 109.5 . . ?
C021 C58 H58C 109.5 . . ?
H58A C58 H58B 109.5 . . ?
H58A C58 H58C 109.5 . . ?
H58B C58 H58C 109.5 . . ?
C021 C57 H57A 109.5 . . ?
C021 C57 H57B 109.5 . . ?
C021 C57 H57C 109.5 . . ?
H57A C57 H57B 109.5 . . ?
H57A C57 H57C 109.5 . . ?
H57B C57 H57C 109.5 . . ?
C021 C59 H59A 109.5 . . ?
C021 C59 H59B 109.5 . . ?
C021 C59 H59C 109.5 . . ?
H59A C59 H59B 109.5 . . ?
H59A C59 H59C 109.5 . . ?
H59B C59 H59C 109.5 . . ?
C021 C25A H25A 109.5 . . ?
C021 C25A H25B 109.5 . . ?
C021 C25A H25C 109.5 . . ?
H25A C25A H25B 109.5 . . ?
H25A C25A H25C 109.5 . . ?
H25B C25A H25C 109.5 . . ?
C021 C26A H26A 109.5 . . ?
C021 C26A H26B 109.5 . . ?
C021 C26A H26C 109.5 . . ?
H26A C26A H26B 109.5 . . ?
H26A C26A H26C 109.5 . . ?
H26B C26A H26C 109.5 . . ?
C021 C27A H27A 109.5 . . ?
C021 C27A H27B 109.5 . . ?
C021 C27A H27C 109.5 . . ?
H27A C27A H27B 109.5 . . ?
H27A C27A H27C 109.5 . . ?
H27B C27A H27C 109.5 . . ?
C72 C53 H53A 109.5 . . ?
C72 C53 H53B 109.5 . . ?
C72 C53 H53C 109.5 . . ?
H53A C53 H53B 109.5 . . ?
H53A C53 H53C 109.5 . . ?
H53B C53 H53C 109.5 . . ?
C72 C69 H69A 109.5 . . ?
C72 C69 H69B 109.5 . . ?
C72 C69 H69C 109.5 . . ?
H69A C69 H69B 109.5 . . ?
H69A C69 H69C 109.5 . . ?
H69B C69 H69C 109.5 . . ?
C72 C71 H71A 109.5 . . ?
C72 C71 H71B 109.5 . . ?
C72 C71 H71C 109.5 . . ?
H71A C71 H71B 109.5 . . ?
H71A C71 H71C 109.5 . . ?
H71B C71 H71C 109.5 . . ?
C72 C63 H63A 109.5 . . ?
C72 C63 H63B 109.5 . . ?
C72 C63 H63C 109.5 . . ?
H63A C63 H63B 109.5 . . ?
H63A C63 H63C 109.5 . . ?
H63B C63 H63C 109.5 . . ?
C72 C70 H70A 109.5 . . ?
C72 C70 H70B 109.5 . . ?
C72 C70 H70C 109.5 . . ?
H70A C70 H70B 109.5 . . ?
H70A C70 H70C 109.5 . . ?
H70B C70 H70C 109.5 . . ?
C72 C68 H68A 109.5 . . ?
C72 C68 H68B 109.5 . . ?
C72 C68 H68C 109.5 . . ?
H68A C68 H68B 109.5 . . ?
H68A C68 H68C 109.5 . . ?
H68B C68 H68C 109.5 . . ?
H66A C66 H66B 109.5 . . ?
H66A C66 H66C 109.5 . . ?
H66B C66 H66C 109.5 . . ?
C67 C66 H66A 109.5 . . ?
C67 C66 H66B 109.5 . . ?
C67 C66 H66C 109.5 . . ?
N3 C67 C66 167(2) . . ?
C89 C86 H86A 109.5 . . ?
C89 C86 H86B 109.5 . . ?
C89 C86 H86C 109.5 . . ?
H86A C86 H86B 109.5 . . ?
H86A C86 H86C 109.5 . . ?
H86B C86 H86C 109.5 . . ?
C89 C82 H82A 110.6 . . ?
C89 C82 H82B 109.4 . . ?
C89 C82 H82C 108.4 . . ?
H82A C82 H82B 109.5 . . ?
H82A C82 H82C 109.5 . . ?
H82B C82 H82C 109.5 . . ?
C89 C87 H87A 110.0 . . ?
C89 C87 H87B 109.2 . . ?
C89 C87 H87C 109.2 . . ?
H87A C87 H87B 109.5 . . ?
H87A C87 H87C 109.5 . . ?
H87B C87 H87C 109.5 . . ?
H84A C84 H84B 109.5 . . ?
H84A C84 H84C 109.5 . . ?
H84B C84 H84C 109.5 . . ?
C85 C84 H84A 109.5 . . ?
C85 C84 H84B 109.5 . . ?
C85 C84 H84C 109.5 . . ?
N1 C85 C84 175.7(17) . . ?
C7 C5 H5A 109.5 . . ?
C7 C5 H5B 109.5 . . ?
C7 C5 H5C 109.5 . . ?
H5A C5 H5B 109.5 . . ?
H5A C5 H5C 109.5 . . ?
H5B C5 H5C 109.5 . . ?
C7 C3 H3A 109.5 . . ?
C7 C3 H3B 109.5 . . ?
C7 C3 H3C 109.5 . . ?
H3A C3 H3B 109.5 . . ?
H3A C3 H3C 109.5 . . ?
H3B C3 H3C 109.5 . . ?
C7 C1 H1A 109.5 . . ?
C7 C1 H1B 109.5 . . ?
C7 C1 H1C 109.5 . . ?
H1A C1 H1B 109.5 . . ?
H1A C1 H1C 109.5 . . ?
H1B C1 H1C 109.5 . . ?

loop_
_geom_bond_atom_site_label_1
_geom_bond_atom_site_label_2
_geom_bond_distance
_geom_bond_site_symmetry_2
_geom_bond_publ_flag
Zr01 S003 2.8778(8) . ?
Zr01 S007 2.8862(9) 2_667 ?
Zr01 Na0C 3.5030(13) 2_667 ?
Zr01 Na0C 3.5375(14) . ?
Zr01 O00D 2.130(2) 2_667 ?
Zr01 O00F 2.135(2) . ?
Zr01 O00G 2.151(2) . ?
Zr01 O00H 2.139(2) . ?
Zr01 O00I 2.154(2) 2_667 ?
Zr01 O00L 2.157(2) . ?
Zr02 S004 2.8826(8) . ?
Zr02 S00A 2.8775(9) 2_566 ?
Zr02 Na0B 3.5131(13) 2_566 ?
Zr02 Na0B 3.5160(14) . ?
Zr02 O00E 2.145(2) . ?
Zr02 O00J 2.118(2) . ?
Zr02 O00K 2.134(2) 2_566 ?
Zr02 O00M 2.155(2) 2_566 ?
Zr02 O52 2.146(3) . ?
Zr02 O51 2.151(2) . ?
S003 C011 1.775(3) . ?
S003 C14 1.779(4) . ?
S004 C45 1.775(4) . ?
S004 C22 1.776(4) . ?
S005 Na0B 2.7642(15) . ?
S005 C41 1.792(3) . ?
S005 C33 1.784(4) . ?
S006 Na0B 2.7351(16) 2_566 ?
S006 C26 1.785(4) . ?
S006 C25 1.787(3) . ?
S007 C01F 1.771(4) . ?
S007 C01K 1.769(4) . ?
S008 Na0C 2.7519(15) 2_667 ?
S008 C00W 1.784(3) . ?
S008 C013 1.788(4) . ?
S009 Na0C 2.7316(16) . ?
S009 C00Z 1.786(4) . ?
S009 C16 1.790(4) . ?
S00A C29 1.772(4) . ?
S00A C01H 1.775(4) . ?
Na0B Na0B 4.075(3) 2_566 ?
Na0B O00E 2.357(3) . ?
Na0B O00J 2.363(2) 2_566 ?
Na0B O00K 2.357(3) 2_566 ?
Na0B O00M 2.322(3) . ?
Na0C Na0C 4.094(3) 2_667 ?
Na0C O00D 2.344(3) . ?
Na0C O00F 2.352(2) 2_667 ?
Na0C O00H 2.351(2) . ?
Na0C O00I 2.349(3) 2_667 ?
O00D C00T 1.318(4) . ?
O00E C46 1.331(4) . ?
O00F C00Q 1.324(4) . ?
O00G C10 1.279(4) . ?
O00H C15 1.321(4) . ?
O00I C015 1.315(4) . ?
O00J C23 1.327(4) . ?
O00K C30 1.321(4) . ?
O00L C12 1.275(4) . ?
O00M C32 1.324(4) . ?
O52 C49 1.269(5) . ?
O51 C50 1.271(5) . ?
C45 C46 1.403(5) . ?
C45 C44 1.391(4) . ?
C00Q C00W 1.414(4) . ?
C00Q C011 1.402(5) . ?
C46 C41 1.412(5) . ?
C41 C42 1.388(4) . ?
C00T C00Z 1.403(5) . ?
C00T C01F 1.411(5) . ?
C44 H44 0.9300 . ?
C44 C43 1.387(5) . ?
C43 C42 1.401(5) . ?
C43 C39 1.539(5) . ?
C00W C01N 1.385(5) . ?
C20 C24 1.392(5) . ?
C20 C21 1.388(5) . ?
C20 C7 1.533(5) . ?
C30 C29 1.404(5) . ?
C30 C26 1.412(5) . ?
C00Z C024 1.400(5) . ?
C24 H24 0.9300 . ?
C24 C25 1.388(5) . ?
C011 C01O 1.383(5) . ?
C42 H42 0.9300 . ?
C013 C015 1.417(5) . ?
C013 C01W 1.387(5) . ?
C32 C33 1.422(5) . ?
C32 C01H 1.400(5) . ?
C015 C01K 1.416(5) . ?
C29 C28 1.385(5) . ?
C26 C27 1.399(5) . ?
C21 H21 0.9300 . ?
C21 C22 1.380(5) . ?
C14 C15 1.412(5) . ?
C14 C19 1.376(5) . ?
C15 C16 1.410(5) . ?
C33 C34 1.387(5) . ?
C11 H11A 0.9700 . ?
C11 H11B 0.9700 . ?
C11 C12 1.386(5) . ?
C11 C10 1.386(5) . ?
C34 H34 0.9300 . ?
C34 C35 1.387(6) . ?
C12 C13 1.499(5) . ?
C01F C020 1.386(5) . ?
C22 C23 1.411(4) . ?
C01H C36 1.383(5) . ?
C25 C23 1.405(5) . ?
C01K C01X 1.371(5) . ?
C7 C4 1.520(8) . ?
C7 C6 1.481(11) . ?
C7 C2 1.597(10) . ?
C7 C5 1.539(14) . ?
C7 C3 1.474(13) . ?
C7 C1 1.558(13) . ?
C28 H28 0.9300 . ?
C28 C31 1.378(7) . ?
C01N H01N 0.9300 . ?
C01N C01U 1.386(6) . ?
C01O H01O 0.9300 . ?
C01O C01U 1.386(5) . ?
C16 C17 1.387(5) . ?
C01Q C01W 1.389(7) . ?
C01Q C01X 1.378(7) . ?
C01Q C02G 1.541(6) . ?
C39 C38 1.498(7) . ?
C39 C37 1.521(7) . ?
C39 C02N 1.513(8) . ?
C36 H36 0.9300 . ?
C36 C35 1.387(6) . ?
C35 C021 1.538(5) . ?
C01U C025 1.537(5) . ?
C10 C9 1.503(5) . ?
C01W H01W 0.9300 . ?
C01X H01X 0.9300 . ?
C31 C27 1.390(6) . ?
C31 C89 1.546(6) . ?
C27 H27 0.9300 . ?
C020 H020 0.9300 . ?
C020 C02B 1.392(6) . ?
C021 C58 1.483(11) . ?
C021 C57 1.533(14) . ?
C021 C59 1.576(13) . ?
C021 C25A 1.566(14) . ?
C021 C26A 1.488(14) . ?
C021 C27A 1.482(12) . ?
C9 H9A 0.9600 . ?
C9 H9B 0.9600 . ?
C9 H9C 0.9600 . ?
C19 H19 0.9300 . ?
C19 C18 1.379(6) . ?
C024 H024 0.9300 . ?
C024 C02B 1.381(6) . ?
C025 C74 1.540(11) . ?
C025 C64 1.525(11) . ?
C025 C60 1.512(13) . ?
C025 C73 1.521(15) . ?
C025 C75 1.487(16) . ?
C025 C76 1.554(13) . ?
C50 C48 1.382(8) . ?
C50 C47 1.510(7) . ?
C13 H13A 0.9600 . ?
C13 H13B 0.9600 . ?
C13 H13C 0.9600 . ?
C49 C48 1.400(8) . ?
C49 C8 1.509(8) . ?
C17 H17 0.9300 . ?
C17 C18 1.383(6) . ?
C89 C81 1.509(12) . ?
C89 C83 1.496(10) . ?
C89 C88 1.541(12) . ?
C89 C86 1.545(19) . ?
C89 C82 1.519(19) . ?
C89 C87 1.474(18) . ?
C02B C61 1.542(6) . ?
C48 H48A 0.9700 . ?
C48 H48B 0.9700 . ?
C4 H4A 0.9600 . ?
C4 H4B 0.9600 . ?
C4 H4C 0.9600 . ?
C38 H38A 0.9600 . ?
C38 H38B 0.9600 . ?
C38 H38C 0.9600 . ?
C18 C72 1.543(7) . ?
C02G C52 1.507(13) . ?
C02G C77 1.522(14) . ?
C02G C80 1.547(15) . ?
C02G C40 1.603(17) . ?
C02G C51 1.511(15) . ?
C02G C79 1.491(19) . ?
C37 H37A 0.9600 . ?
C37 H37B 0.9600 . ?
C37 H37C 0.9600 . ?
C47 H47A 0.9600 . ?
C47 H47B 0.9600 . ?
C47 H47C 0.9600 . ?
C61 C78 1.62(2) . ?
C61 C65 1.571(18) . ?
C61 C54 1.405(15) . ?
C61 C56 1.401(13) . ?
C61 C55 1.434(14) . ?
C61 C62 1.631(16) . ?
C72 C53 1.528(16) . ?
C72 C69 1.431(14) . ?
C72 C71 1.56(2) . ?
C72 C63 1.469(16) . ?
C72 C70 1.445(15) . ?
C72 C68 1.606(17) . ?
C8 H8A 0.9600 . ?
C8 H8B 0.9600 . ?
C8 H8C 0.9600 . ?
C6 H6A 0.9600 . ?
C6 H6B 0.9600 . ?
C6 H6C 0.9600 . ?
C02N H02A 0.9600 . ?
C02N H02B 0.9600 . ?
C02N H02C 0.9600 . ?
C78 H78A 0.9600 . ?
C78 H78B 0.9600 . ?
C78 H78C 0.9600 . ?
C81 H81A 0.9600 . ?
C81 H81B 0.9600 . ?
C81 H81C 0.9600 . ?
C2 H2A 0.9600 . ?
C2 H2B 0.9600 . ?
C2 H2C 0.9600 . ?
C83 H83A 0.9600 . ?
C83 H83B 0.9600 . ?
C83 H83C 0.9600 . ?
C88 H88A 0.9600 . ?
C88 H88B 0.9600 . ?
C88 H88C 0.9600 . ?
C74 H74A 0.9600 . ?
C74 H74B 0.9600 . ?
C74 H74C 0.9600 . ?
C64 H64A 0.9600 . ?
C64 H64B 0.9600 . ?
C64 H64C 0.9600 . ?
C52 H52A 0.9600 . ?
C52 H52B 0.9600 . ?
C52 H52C 0.9600 . ?
C77 H77A 0.9600 . ?
C77 H77B 0.9600 . ?
C77 H77C 0.9600 . ?
C65 H65A 0.9600 . ?
C65 H65B 0.9600 . ?
C65 H65C 0.9600 . ?
C54 H54A 0.9600 . ?
C54 H54B 0.9600 . ?
C54 H54C 0.9600 . ?
C60 H60A 0.9600 . ?
C60 H60B 0.9600 . ?
C60 H60C 0.9600 . ?
C80 H80A 0.9600 . ?
C80 H80B 0.9600 . ?
C80 H80C 0.9600 . ?
C73 H73A 0.9600 . ?
C73 H73B 0.9600 . ?
C73 H73C 0.9600 . ?
C75 H75A 0.9600 . ?
C75 H75B 0.9600 . ?
C75 H75C 0.9600 . ?
C76 H76A 0.9600 . ?
C76 H76B 0.9600 . ?
C76 H76C 0.9600 . ?
C40 H40A 0.9600 . ?
C40 H40B 0.9600 . ?
C40 H40C 0.9600 . ?
C51 H51A 0.9600 . ?
C51 H51B 0.9600 . ?
C51 H51C 0.9600 . ?
C79 H79A 0.9600 . ?
C79 H79B 0.9600 . ?
C79 H79C 0.9600 . ?
C56 H56A 0.9600 . ?
C56 H56B 0.9600 . ?
C56 H56C 0.9600 . ?
C55 H55A 0.9600 . ?
C55 H55B 0.9600 . ?
C55 H55C 0.9600 . ?
C62 H62A 0.9600 . ?
C62 H62B 0.9600 . ?
C62 H62C 0.9600 . ?
C58 H58A 0.9600 . ?
C58 H58B 0.9600 . ?
C58 H58C 0.9600 . ?
C57 H57A 0.9600 . ?
C57 H57B 0.9600 . ?
C57 H57C 0.9600 . ?
C59 H59A 0.9600 . ?
C59 H59B 0.9600 . ?
C59 H59C 0.9600 . ?
C25A H25A 0.9600 . ?
C25A H25B 0.9600 . ?
C25A H25C 0.9600 . ?
C26A H26A 0.9600 . ?
C26A H26B 0.9600 . ?
C26A H26C 0.9600 . ?
C27A H27A 0.9600 . ?
C27A H27B 0.9600 . ?
C27A H27C 0.9600 . ?
C53 H53A 0.9600 . ?
C53 H53B 0.9600 . ?
C53 H53C 0.9600 . ?
C69 H69A 0.9600 . ?
C69 H69B 0.9600 . ?
C69 H69C 0.9600 . ?
C71 H71A 0.9600 . ?
C71 H71B 0.9600 . ?
C71 H71C 0.9600 . ?
C63 H63A 0.9600 . ?
C63 H63B 0.9600 . ?
C63 H63C 0.9600 . ?
C70 H70A 0.9600 . ?
C70 H70B 0.9600 . ?
C70 H70C 0.9600 . ?
C68 H68A 0.9600 . ?
C68 H68B 0.9600 . ?
C68 H68C 0.9600 . ?
C66 H66A 0.9600 . ?
C66 H66B 0.9600 . ?
C66 H66C 0.9600 . ?
C66 C67 1.400(8) . ?
C67 N3 1.112(17) . ?
C86 H86A 0.9600 . ?
C86 H86B 0.9600 . ?
C86 H86C 0.9600 . ?
C82 H82A 0.9599 . ?
C82 H82B 0.9600 . ?
C82 H82C 0.9599 . ?
C87 H87A 0.9600 . ?
C87 H87B 0.9602 . ?
C87 H87C 0.9600 . ?
C84 H84A 0.9600 . ?
C84 H84B 0.9600 . ?
C84 H84C 0.9600 . ?
C84 C85 1.421(14) . ?
C85 N1 1.177(16) . ?
C5 H5A 0.9600 . ?
C5 H5B 0.9600 . ?
C5 H5C 0.9600 . ?
C3 H3A 0.9600 . ?
C3 H3B 0.9600 . ?
C3 H3C 0.9600 . ?
C1 H1A 0.9600 . ?
C1 H1B 0.9600 . ?
C1 H1C 0.9600 . ?

loop_
_geom_torsion_atom_site_label_1
_geom_torsion_atom_site_label_2
_geom_torsion_atom_site_label_3
_geom_torsion_atom_site_label_4
_geom_torsion
_geom_torsion_site_symmetry_1
_geom_torsion_site_symmetry_2
_geom_torsion_site_symmetry_3
_geom_torsion_site_symmetry_4
_geom_torsion_publ_flag
Zr01 S003 C011 C00Q -1.6(3) . . . . ?
Zr01 S003 C011 C01O 178.0(3) . . . . ?
Zr01 S003 C14 C15 13.3(3) . . . . ?
Zr01 S003 C14 C19 -168.2(3) . . . . ?
Zr01 S007 C01F C00T -7.3(3) 2_667 . . . ?
Zr01 S007 C01F C020 172.5(3) 2_667 . . . ?
Zr01 S007 C01K C015 9.6(3) 2_667 . . . ?
Zr01 S007 C01K C01X -169.7(3) 2_667 . . . ?
Zr01 O00D C00T C00Z -171.0(3) 2_667 . . . ?
Zr01 O00D C00T C01F 8.5(5) 2_667 . . . ?
Zr01 O00F C00Q C00W -177.1(2) . . . . ?
Zr01 O00F C00Q C011 2.4(5) . . . . ?
Zr01 O00G C10 C11 2.6(5) . . . . ?
Zr01 O00G C10 C9 -178.1(3) . . . . ?
Zr01 O00H C15 C14 -12.6(5) . . . . ?
Zr01 O00H C15 C16 166.3(2) . . . . ?
Zr01 O00I C015 C013 169.3(2) 2_667 . . . ?
Zr01 O00I C015 C01K -9.6(5) 2_667 . . . ?
Zr01 O00L C12 C11 7.4(6) . . . . ?
Zr01 O00L C12 C13 -169.5(3) . . . . ?
Zr02 S004 C45 C46 -5.7(3) . . . . ?
Zr02 S004 C45 C44 175.9(3) . . . . ?
Zr02 S004 C22 C21 -172.8(3) . . . . ?
Zr02 S004 C22 C23 8.9(3) . . . . ?
Zr02 S00A C29 C30 -9.4(3) 2_566 . . . ?
Zr02 S00A C29 C28 171.2(3) 2_566 . . . ?
Zr02 S00A C01H C32 6.3(3) 2_566 . . . ?
Zr02 S00A C01H C36 -173.8(3) 2_566 . . . ?
Zr02 O00E C46 C45 3.0(4) . . . . ?
Zr02 O00E C46 C41 -175.7(2) . . . . ?
Zr02 O00J C23 C22 -9.7(5) . . . . ?
Zr02 O00J C23 C25 169.2(2) . . . . ?
Zr02 O00K C30 C29 8.0(5) 2_566 . . . ?
Zr02 O00K C30 C26 -171.1(2) 2_566 . . . ?
Zr02 O00M C32 C33 171.7(2) 2_566 . . . ?
Zr02 O00M C32 C01H -7.4(5) 2_566 . . . ?
Zr02 O52 C49 C48 0.2(7) . . . . ?
Zr02 O52 C49 C8 -179.1(4) . . . . ?
Zr02 O51 C50 C48 2.1(7) . . . . ?
Zr02 O51 C50 C47 -177.0(4) . . . . ?
S003 C011 C01O C01U -179.0(3) . . . . ?
S003 C14 C15 O00H -5.7(4) . . . . ?
S003 C14 C15 C16 175.3(3) . . . . ?
S003 C14 C19 C18 -177.9(4) . . . . ?
S004 C45 C46 O00E 3.6(4) . . . . ?
S004 C45 C46 C41 -177.6(2) . . . . ?
S004 C45 C44 C43 178.0(3) . . . . ?
S004 C22 C23 O00J -3.3(5) . . . . ?
S004 C22 C23 C25 177.7(3) . . . . ?
S005 C41 C42 C43 -178.5(3) . . . . ?
S005 C33 C34 C35 179.0(3) . . . . ?
S006 C26 C27 C31 179.2(3) . . . . ?
S006 C25 C23 O00J 0.2(5) . . . . ?
S006 C25 C23 C22 179.2(3) . . . . ?
S007 C01F C020 C02B -179.9(4) . . . . ?
S007 C01K C01X C01Q -179.3(4) . . . . ?
S008 C00W C01N C01U -178.4(3) . . . . ?
S008 C013 C015 O00I 3.7(5) . . . . ?
S008 C013 C015 C01K -177.3(2) . . . . ?
S008 C013 C01W C01Q 178.6(4) . . . . ?
S009 C00Z C024 C02B 178.4(4) . . . . ?
S009 C16 C17 C18 -178.3(4) . . . . ?
S00A C29 C28 C31 178.2(3) . . . . ?
S00A C01H C36 C35 180.0(3) . . . . ?
Na0B S005 C41 C46 -4.6(3) . . . . ?
Na0B S005 C41 C42 175.7(3) . . . . ?
Na0B S005 C33 C32 3.0(3) . . . . ?
Na0B S005 C33 C34 -178.0(3) . . . . ?
Na0B S006 C26 C30 -1.6(3) 2_566 . . . ?
Na0B S006 C26 C27 -179.8(3) 2_566 . . . ?
Na0B S006 C25 C24 -179.2(3) 2_566 . . . ?
Na0B S006 C25 C23 2.4(3) 2_566 . . . ?
Na0B O00E C46 C45 -170.8(2) . . . . ?
Na0B O00E C46 C41 10.5(4) . . . . ?
Na0B O00J C23 C22 177.5(2) 2_566 . . . ?
Na0B O00J C23 C25 -3.6(5) 2_566 . . . ?
Na0B O00K C30 C29 -175.4(2) 2_566 . . . ?
Na0B O00K C30 C26 5.5(4) 2_566 . . . ?
Na0B O00M C32 C33 -7.3(5) . . . . ?
Na0B O00M C32 C01H 173.6(3) . . . . ?
Na0C S008 C00W C00Q -7.2(3) 2_667 . . . ?
Na0C S008 C00W C01N 174.2(3) 2_667 . . . ?
Na0C S008 C013 C015 -0.8(3) 2_667 . . . ?
Na0C S008 C013 C01W 177.5(3) 2_667 . . . ?
Na0C S009 C00Z C00T -4.2(3) . . . . ?
Na0C S009 C00Z C024 179.3(3) . . . . ?
Na0C S009 C16 C15 -1.2(3) . . . . ?
Na0C S009 C16 C17 175.7(3) . . . . ?
Na0C O00D C00T C00Z 5.7(5) . . . . ?
Na0C O00D C00T C01F -174.9(3) . . . . ?
Na0C O00F C00Q C00W 11.6(4) 2_667 . . . ?
Na0C O00F C00Q C011 -168.9(2) 2_667 . . . ?
Na0C O00H C15 C14 -179.7(2) . . . . ?
Na0C O00H C15 C16 -0.8(4) . . . . ?
Na0C O00I C015 C013 -5.0(4) 2_667 . . . ?
Na0C O00I C015 C01K 176.1(2) 2_667 . . . ?
O00D C00T C00Z S009 0.1(5) . . . . ?
O00D C00T C00Z C024 176.5(4) . . . . ?
O00D C00T C01F S007 2.5(5) . . . . ?
O00D C00T C01F C020 -177.3(4) . . . . ?
O00E C46 C41 S005 -2.4(4) . . . . ?
O00E C46 C41 C42 177.3(3) . . . . ?
O00F C00Q C00W S008 -0.9(5) . . . . ?
O00F C00Q C00W C01N 177.7(3) . . . . ?
O00F C00Q C011 S003 0.3(4) . . . . ?
O00F C00Q C011 C01O -179.4(3) . . . . ?
O00H C15 C16 S009 1.5(5) . . . . ?
O00H C15 C16 C17 -175.4(4) . . . . ?
O00I C015 C01K S007 -3.9(4) . . . . ?
O00I C015 C01K C01X 175.4(3) . . . . ?
O00K C30 C29 S00A 4.5(4) . . . . ?
O00K C30 C29 C28 -176.1(3) . . . . ?
O00K C30 C26 S006 -2.0(4) . . . . ?
O00K C30 C26 C27 176.2(3) . . . . ?
O00M C32 C33 S005 1.8(5) . . . . ?
O00M C32 C33 C34 -177.1(3) . . . . ?
O00M C32 C01H S00A -2.0(5) . . . . ?
O00M C32 C01H C36 178.1(4) . . . . ?
O52 C49 C48 C50 0.4(8) . . . . ?
O51 C50 C48 C49 -1.6(8) . . . . ?
C45 S004 C22 C21 89.2(3) . . . . ?
C45 S004 C22 C23 -89.2(3) . . . . ?
C45 C46 C41 S005 178.8(2) . . . . ?
C45 C46 C41 C42 -1.5(5) . . . . ?
C45 C44 C43 C42 0.4(5) . . . . ?
C45 C44 C43 C39 -177.8(4) . . . . ?
C00Q C00W C01N C01U 2.9(6) . . . . ?
C00Q C011 C01O C01U 0.7(6) . . . . ?
C46 C45 C44 C43 -0.3(5) . . . . ?
C46 C41 C42 C43 1.8(5) . . . . ?
C41 S005 C33 C32 102.5(3) . . . . ?
C41 S005 C33 C34 -78.5(3) . . . . ?
C00T C00Z C024 C02B 1.9(7) . . . . ?
C00T C01F C020 C02B -0.1(7) . . . . ?
C44 C45 C46 O00E -178.0(3) . . . . ?
C44 C45 C46 C41 0.8(5) . . . . ?
C44 C43 C42 C41 -1.2(5) . . . . ?
C44 C43 C39 C38 -10.4(7) . . . . ?
C44 C43 C39 C37 -131.5(5) . . . . ?
C44 C43 C39 C02N 111.7(5) . . . . ?
C00W S008 C013 C015 99.1(3) . . . . ?
C00W S008 C013 C01W -82.6(3) . . . . ?
C00W C00Q C011 S003 179.8(2) . . . . ?
C00W C00Q C011 C01O 0.1(5) . . . . ?
C00W C01N C01U C01O -2.0(7) . . . . ?
C00W C01N C01U C025 178.5(4) . . . . ?
C20 C24 C25 S006 -180.0(3) . . . . ?
C20 C24 C25 C23 -1.6(6) . . . . ?
C20 C21 C22 S004 -177.2(3) . . . . ?
C20 C21 C22 C23 1.0(6) . . . . ?
C30 C29 C28 C31 -1.2(6) . . . . ?
C30 C26 C27 C31 1.0(6) . . . . ?
C00Z S009 C16 C15 99.0(3) . . . . ?
C00Z S009 C16 C17 -84.1(4) . . . . ?
C00Z C00T C01F S007 -178.0(3) . . . . ?
C00Z C00T C01F C020 2.2(6) . . . . ?
C00Z C024 C02B C020 0.3(8) . . . . ?
C00Z C024 C02B C61 -178.4(6) . . . . ?
C24 C20 C21 C22 -1.6(6) . . . . ?
C24 C20 C7 C4 134.8(7) . . . . ?
C24 C20 C7 C6 11.2(9) . . . . ?
C24 C20 C7 C2 -112.8(7) . . . . ?
C24 C20 C7 C5 37.0(13) . . . . ?
C24 C20 C7 C3 162.7(11) . . . . ?
C24 C20 C7 C1 -74.4(11) . . . . ?
C24 C25 C23 O00J -178.2(3) . . . . ?
C24 C25 C23 C22 0.8(5) . . . . ?
C011 S003 C14 C15 -84.5(3) . . . . ?
C011 S003 C14 C19 94.1(4) . . . . ?
C011 C00Q C00W S008 179.6(3) . . . . ?
C011 C00Q C00W C01N -1.8(5) . . . . ?
C011 C01O C01U C01N 0.3(6) . . . . ?
C011 C01O C01U C025 179.7(4) . . . . ?
C42 C43 C39 C38 171.4(5) . . . . ?
C42 C43 C39 C37 50.3(6) . . . . ?
C42 C43 C39 C02N -66.5(6) . . . . ?
C013 S008 C00W C00Q -106.7(3) . . . . ?
C013 S008 C00W C01N 74.7(3) . . . . ?
C013 C015 C01K S007 177.1(2) . . . . ?
C013 C015 C01K C01X -3.7(5) . . . . ?
C32 C33 C34 C35 -2.0(6) . . . . ?
C32 C01H C36 C35 -0.1(6) . . . . ?
C015 C013 C01W C01Q -3.1(7) . . . . ?
C015 C01K C01X C01Q 1.4(7) . . . . ?
C29 S00A C01H C32 -91.2(3) . . . . ?
C29 S00A C01H C36 88.7(3) . . . . ?
C29 C30 C26 S006 178.9(2) . . . . ?
C29 C30 C26 C27 -2.9(5) . . . . ?
C29 C28 C31 C27 -1.0(6) . . . . ?
C29 C28 C31 C89 177.0(4) . . . . ?
C26 S006 C25 C24 -78.2(3) . . . . ?
C26 S006 C25 C23 103.4(3) . . . . ?
C26 C30 C29 S00A -176.3(2) . . . . ?
C26 C30 C29 C28 3.1(5) . . . . ?
C21 C20 C24 C25 1.9(6) . . . . ?
C21 C20 C7 C4 -48.0(8) . . . . ?
C21 C20 C7 C6 -171.6(7) . . . . ?
C21 C20 C7 C2 64.5(7) . . . . ?
C21 C20 C7 C5 -145.8(12) . . . . ?
C21 C20 C7 C3 -20.1(12) . . . . ?
C21 C20 C7 C1 102.8(10) . . . . ?
C21 C22 C23 O00J 178.4(3) . . . . ?
C21 C22 C23 C25 -0.6(5) . . . . ?
C14 S003 C011 C00Q 95.1(3) . . . . ?
C14 S003 C011 C01O -85.3(3) . . . . ?
C14 C15 C16 S009 -179.6(3) . . . . ?
C14 C15 C16 C17 3.6(5) . . . . ?
C14 C19 C18 C17 1.8(8) . . . . ?
C14 C19 C18 C72 -176.3(6) . . . . ?
C15 C14 C19 C18 0.6(7) . . . . ?
C15 C16 C17 C18 -1.4(7) . . . . ?
C33 S005 C41 C46 -103.4(3) . . . . ?
C33 S005 C41 C42 76.9(3) . . . . ?
C33 C32 C01H S00A 178.9(3) . . . . ?
C33 C32 C01H C36 -1.0(5) . . . . ?
C33 C34 C35 C36 0.8(6) . . . . ?
C33 C34 C35 C021 179.0(4) . . . . ?
C34 C35 C021 C58 -172.3(9) . . . . ?
C34 C35 C021 C57 58.8(12) . . . . ?
C34 C35 C021 C59 -54.7(9) . . . . ?
C34 C35 C021 C25A 124.9(11) . . . . ?
C34 C35 C021 C26A -117.1(13) . . . . ?
C34 C35 C021 C27A 10.4(13) . . . . ?
C12 C11 C10 O00G 0.3(6) . . . . ?
C12 C11 C10 C9 -179.0(4) . . . . ?
C01F S007 C01K C015 -87.8(3) . . . . ?
C01F S007 C01K C01X 92.9(3) . . . . ?
C01F C00T C00Z S009 -179.4(3) . . . . ?
C01F C00T C00Z C024 -3.0(6) . . . . ?
C01F C020 C02B C024 -1.2(8) . . . . ?
C01F C020 C02B C61 177.6(6) . . . . ?
C22 S004 C45 C46 91.6(3) . . . . ?
C22 S004 C45 C44 -86.8(3) . . . . ?
C01H S00A C29 C30 88.9(3) . . . . ?
C01H S00A C29 C28 -90.6(3) . . . . ?
C01H C32 C33 S005 -179.0(3) . . . . ?
C01H C32 C33 C34 2.0(5) . . . . ?
C01H C36 C35 C34 0.3(6) . . . . ?
C01H C36 C35 C021 -178.0(4) . . . . ?
C25 S006 C26 C30 -102.6(3) . . . . ?
C25 S006 C26 C27 79.2(3) . . . . ?
C01K S007 C01F C00T 90.5(3) . . . . ?
C01K S007 C01F C020 -89.8(4) . . . . ?
C7 C20 C24 C25 179.2(4) . . . . ?
C7 C20 C21 C22 -179.0(4) . . . . ?
C28 C31 C27 C26 1.1(6) . . . . ?
C28 C31 C89 C81 163.6(10) . . . . ?
C28 C31 C89 C83 41.8(10) . . . . ?
C28 C31 C89 C88 -76.7(11) . . . . ?
C28 C31 C89 C86 -30(2) . . . . ?
C28 C31 C89 C82 79(2) . . . . ?
C28 C31 C89 C87 -156(2) . . . . ?
C01N C01U C025 C74 -61.3(9) . . . . ?
C01N C01U C025 C64 -178.1(9) . . . . ?
C01N C01U C025 C60 57.5(12) . . . . ?
C01N C01U C025 C73 10.8(13) . . . . ?
C01N C01U C025 C75 -119.1(13) . . . . ?
C01N C01U C025 C76 123.5(9) . . . . ?
C01O C01U C025 C74 119.3(8) . . . . ?
C01O C01U C025 C64 2.5(11) . . . . ?
C01O C01U C025 C60 -122.0(11) . . . . ?
C01O C01U C025 C73 -168.7(12) . . . . ?
C01O C01U C025 C75 61.5(14) . . . . ?
C01O C01U C025 C76 -55.9(10) . . . . ?
C16 S009 C00Z C00T -104.2(3) . . . . ?
C16 S009 C00Z C024 79.3(4) . . . . ?
C16 C17 C18 C19 -1.4(8) . . . . ?
C16 C17 C18 C72 176.7(6) . . . . ?
C39 C43 C42 C41 177.1(3) . . . . ?
C36 C35 C021 C58 5.9(11) . . . . ?
C36 C35 C021 C57 -123.1(11) . . . . ?
C36 C35 C021 C59 123.5(8) . . . . ?
C36 C35 C021 C25A -57.0(11) . . . . ?
C36 C35 C021 C26A 61.0(13) . . . . ?
C36 C35 C021 C27A -171.5(12) . . . . ?
C10 C11 C12 O00L -5.4(6) . . . . ?
C10 C11 C12 C13 171.4(4) . . . . ?
C01W C013 C015 O00I -174.6(3) . . . . ?
C01W C013 C015 C01K 4.4(5) . . . . ?
C01W C01Q C01X C01K 0.3(7) . . . . ?
C01W C01Q C02G C52 -123.9(12) . . . . ?
C01W C01Q C02G C77 1.4(13) . . . . ?
C01W C01Q C02G C80 116.0(10) . . . . ?
C01W C01Q C02G C40 -56.2(14) . . . . ?
C01W C01Q C02G C51 -170.6(14) . . . . ?
C01W C01Q C02G C79 57.8(19) . . . . ?
C01X C01Q C01W C013 0.6(7) . . . . ?
C01X C01Q C02G C52 53.8(14) . . . . ?
C01X C01Q C02G C77 179.1(10) . . . . ?
C01X C01Q C02G C80 -66.3(11) . . . . ?
C01X C01Q C02G C40 121.5(14) . . . . ?
C01X C01Q C02G C51 7.1(16) . . . . ?
C01X C01Q C02G C79 -124.5(17) . . . . ?
C27 C31 C89 C81 -18.5(11) . . . . ?
C27 C31 C89 C83 -140.3(9) . . . . ?
C27 C31 C89 C88 101.2(11) . . . . ?
C27 C31 C89 C86 148(2) . . . . ?
C27 C31 C89 C82 -103(2) . . . . ?
C27 C31 C89 C87 22(2) . . . . ?
C020 C02B C61 C78 39.2(16) . . . . ?
C020 C02B C61 C65 -68.7(15) . . . . ?
C020 C02B C61 C54 178.1(15) . . . . ?
C020 C02B C61 C56 -128.4(13) . . . . ?
C020 C02B C61 C55 14.5(13) . . . . ?
C020 C02B C61 C62 117.4(9) . . . . ?
C19 C14 C15 O00H 175.8(4) . . . . ?
C19 C14 C15 C16 -3.2(5) . . . . ?
C19 C18 C72 C53 152.1(11) . . . . ?
C19 C18 C72 C69 -2.3(19) . . . . ?
C19 C18 C72 C71 -105.6(15) . . . . ?
C19 C18 C72 C63 -167.0(12) . . . . ?
C19 C18 C72 C70 -55.9(14) . . . . ?
C19 C18 C72 C68 67.6(12) . . . . ?
C024 C02B C61 C78 -142.1(14) . . . . ?
C024 C02B C61 C65 110.0(14) . . . . ?
C024 C02B C61 C54 -3.2(18) . . . . ?
C024 C02B C61 C56 50.3(14) . . . . ?
C024 C02B C61 C55 -166.8(10) . . . . ?
C024 C02B C61 C62 -63.9(10) . . . . ?
C17 C18 C72 C53 -26.0(14) . . . . ?
C17 C18 C72 C69 179.6(16) . . . . ?
C17 C18 C72 C71 76.4(16) . . . . ?
C17 C18 C72 C63 14.9(15) . . . . ?
C17 C18 C72 C70 126.1(13) . . . . ?
C17 C18 C72 C68 -110.4(11) . . . . ?
C89 C31 C27 C26 -176.9(4) . . . . ?
C02G C01Q C01W C013 178.4(5) . . . . ?
C02G C01Q C01X C01K -177.6(5) . . . . ?
C47 C50 C48 C49 177.4(6) . . . . ?
C8 C49 C48 C50 179.6(6) . . . . ?

loop_
_smtbx_masks_void_nr
_smtbx_masks_void_average_x
_smtbx_masks_void_average_y
_smtbx_masks_void_average_z
_smtbx_masks_void_volume
_smtbx_masks_void_count_electrons
_smtbx_masks_void_content
1 0.000 0.000 0.000 254.1 2.5 ?
2 0.250 0.254 0.889 29.9 0.9 ?
3 0.439 0.146 0.621 134.2 3.8 ?
4 0.561 -0.146 0.379 134.2 3.3 ?
5 0.750 0.746 0.111 29.9 1.0 ?
